data_1563134
loop_
_publ_author_name
'DELLA SALA, PAOLO'
'Del Regno, Rocco'
'Di Marino, Luca'
'Calabrese, Carmela'
'Palo, Carmine'
'Talotta, Carmen'
'Geremia, Silvano'
'Hickey, Neal'
'Capobianco, Amedeo'
'Neri, Placido'
'Gaeta, Carmine'

_publ_section_title
;
 An Intramolecularly Self-Templated Synthesis of Macrocycles: The
 Self-Filling Effects on the Formation of Prismarenes
;
_journal_name_full 'Chemical Science'
_journal_paper_doi 10.1039/D1SC02199K
_journal_year 2021
_chemical_formula_moiety 'C75  H80  O10, C4 H8 O2'
_chemical_formula_sum 'C79 H88 O12'
_chemical_formula_weight 1229.49
_space_group_IT_number 2
_space_group_name_Hall '-P 1'
_space_group_name_H-M_alt 'P -1'
_symmetry_cell_setting triclinic
_symmetry_Int_Tables_number 2
_symmetry_space_group_name_Hall '-P 1'
_symmetry_space_group_name_H-M 'P -1'
_atom_sites_solution_hydrogens geom
_audit_creation_date 2020-08-26T20:01:19-00:00
_audit_creation_method 'WinGX routine CIF_UPDATE'
_audit_update_record
;
2020-09-21 deposited with the CCDC.	2021-06-03 downloaded from the CCDC.
;
_cell_angle_alpha 83.045(14)
_cell_angle_beta 80.54(8)
_cell_angle_gamma 67.32(11)
_cell_formula_units_Z 4
_cell_length_a 16.42(8)
_cell_length_b 20.342(12)
_cell_length_c 21.545(17)
_cell_measurement_reflns_used 9712
_cell_measurement_temperature 100(2)
_cell_measurement_theta_max 27.896
_cell_measurement_theta_min 1.335
_cell_volume 6536(3)
_computing_structure_refinement 'SHELXL-2018/3 (Sheldrick, 2018)'
_diffrn_ambient_temperature 100(2)
_diffrn_measured_fraction_theta_full 0.972
_diffrn_measured_fraction_theta_max 0.963
_diffrn_measurement_device 'Area Detector'
_diffrn_measurement_device_type 'Dectris Pilatus 2M'
_diffrn_measurement_method 'Rotating Crystal'
_diffrn_radiation_probe x-ray
_diffrn_radiation_type Synchrotron
_diffrn_radiation_wavelength 0.7
_diffrn_reflns_av_R_equivalents 0.09
_diffrn_reflns_av_unetI/netI 0.0875
_diffrn_reflns_Laue_measured_fraction_full 0.972
_diffrn_reflns_Laue_measured_fraction_max 0.963
_diffrn_reflns_limit_h_max 21
_diffrn_reflns_limit_h_min -21
_diffrn_reflns_limit_k_max 27
_diffrn_reflns_limit_k_min -27
_diffrn_reflns_limit_l_max 28
_diffrn_reflns_limit_l_min -28
_diffrn_reflns_number 31258
_diffrn_reflns_point_group_measured_fraction_full 0.972
_diffrn_reflns_point_group_measured_fraction_max 0.963
_diffrn_reflns_theta_full 24.835
_diffrn_reflns_theta_max 27.896
_diffrn_reflns_theta_min 1.335
_exptl_absorpt_coefficient_mu 0.079
_exptl_absorpt_correction_type none
_exptl_crystal_density_diffrn 1.249
_exptl_crystal_description plate
_exptl_crystal_F_000 2632
_exptl_crystal_recrystallization_method 'Re-crystallisation from solvent: Ethyl acetate'
_exptl_crystal_size_max 0.1
_exptl_crystal_size_mid 0.05
_exptl_crystal_size_min 0.02
_refine_diff_density_max 0.943
_refine_diff_density_min -0.838
_refine_diff_density_rms 0.098
_refine_ls_extinction_coef 0.0127(11)
_refine_ls_extinction_expression Fc^*^=kFc[1+0.001xFc^2^\l^3^/sin(2\q)]^-1/4^
_refine_ls_extinction_method 'SHELXL-2018/3 (Sheldrick 2018)'
_refine_ls_goodness_of_fit_ref 1.017
_refine_ls_hydrogen_treatment constr
_refine_ls_matrix_type full
_refine_ls_number_parameters 1705
_refine_ls_number_reflns 31258
_refine_ls_number_restraints 0
_refine_ls_restrained_S_all 1.017
_refine_ls_R_factor_all 0.145
_refine_ls_R_factor_gt 0.0962
_refine_ls_shift/su_max 0.004
_refine_ls_shift/su_mean 0
_refine_ls_structure_factor_coef Fsqd
_refine_ls_weighting_details 'w=1/[\s^2^(Fo^2^)+(0.1645P)^2^+5.3583P] where P=(Fo^2^+2Fc^2^)/3'
_refine_ls_weighting_scheme calc
_refine_ls_wR_factor_gt 0.2623
_refine_ls_wR_factor_ref 0.3057
_reflns_Friedel_coverage 0
_reflns_number_gt 19385
_reflns_number_total 31258
_reflns_threshold_expression 'I > 2\s(I)'
_cod_data_source_file d1sc02199k2.cif
_cod_data_source_block platon_tw
_cod_original_cell_volume 654E1(3)
_cod_database_code 1563134
_shelx_estimated_absorpt_t_min 0.992
_shelx_estimated_absorpt_t_max 0.998
_shelx_shelxl_version_number 2018/3

loop_
_symmetry_equiv_pos_as_xyz
'x, y, z'
'-x, -y, -z'

loop_
_atom_site_label
_atom_site_type_symbol
_atom_site_fract_x
_atom_site_fract_y
_atom_site_fract_z
_atom_site_U_iso_or_equiv
_atom_site_adp_type
_atom_site_occupancy
_atom_site_site_symmetry_order
_atom_site_calc_flag
_atom_site_refinement_flags_posn
_atom_site_refinement_flags_adp
_atom_site_refinement_flags_occupancy
_atom_site_disorder_assembly
_atom_site_disorder_group
C101 C 0.8296(3) 0.8152(2) 0.77374(19) 0.0402(9) Uani 1 1 d . . . . .
C102 C 0.8353(3) 0.8490(2) 0.8237(2) 0.0483(11) Uani 1 1 d . . . . .
C103 C 0.8337(3) 0.8175(2) 0.8857(2) 0.0456(10) Uani 1 1 d . . . . .
H103 H 0.834203 0.842973 0.91972 0.055 Uiso 1 1 calc R U . . .
C104 C 0.8314(3) 0.7509(2) 0.89707(18) 0.0351(8) Uani 1 1 d . . . . .
H104 H 0.83464 0.729153 0.938648 0.042 Uiso 1 1 calc R U . . .
C105 C 0.8256(2) 0.64149(19) 0.85825(16) 0.0282(7) Uani 1 1 d . . . . .
C106 C 0.8124(2) 0.6114(2) 0.80878(18) 0.0321(7) Uani 1 1 d . . . . .
C107 C 0.7942(3) 0.6497(2) 0.75055(18) 0.0360(8) Uani 1 1 d . . . . .
H107 H 0.780346 0.628915 0.718526 0.043 Uiso 1 1 calc R U . . .
C108 C 0.7964(3) 0.7165(2) 0.73977(18) 0.0361(8) Uani 1 1 d . . . . .
H108 H 0.784307 0.741552 0.700074 0.043 Uiso 1 1 calc R U . . .
C109 C 0.8163(2) 0.74943(19) 0.78684(17) 0.0308(7) Uani 1 1 d . . . . .
C110 C 0.8242(2) 0.71323(19) 0.84825(16) 0.0290(7) Uani 1 1 d . . . . .
C111 C 0.8412(4) 0.8496(2) 0.7076(2) 0.0493(11) Uani 1 1 d . . . . .
H11A H 0.875822 0.879796 0.708997 0.059 Uiso 1 1 calc R U . . .
H11B H 0.781509 0.881897 0.697463 0.059 Uiso 1 1 calc R U . . .
C112 C 0.8010(4) 0.9674(3) 0.8472(4) 0.084(2) Uani 1 1 d . . . . .
H11C H 0.815094 0.952589 0.890933 0.101 Uiso 1 1 calc R U . . .
H11D H 0.737103 0.976863 0.847762 0.101 Uiso 1 1 calc R U . . .
C114 C 0.8143(6) 1.0344(3) 0.8290(4) 0.095(3) Uani 1 1 d . . . . .
H11E H 0.873943 1.024449 0.805713 0.142 Uiso 1 1 calc R U . . .
H11F H 0.808413 1.059044 0.866818 0.142 Uiso 1 1 calc R U . . .
H11G H 0.769575 1.064826 0.802076 0.142 Uiso 1 1 calc R U . . .
C113 C 0.8432(3) 0.4970(3) 0.7706(3) 0.0536(12) Uani 0.6 1 d . . P A 1
H11H H 0.816532 0.521471 0.732101 0.064 Uiso 0.6 1 calc R U P A 1
H11I H 0.827977 0.454072 0.782159 0.064 Uiso 0.6 1 calc R U P A 1
C115 C 0.9422(4) 0.4765(4) 0.7598(3) 0.0408(15) Uani 0.6 1 d . . P A 1
H11J H 0.956239 0.517815 0.740908 0.061 Uiso 0.6 1 calc R U P A 1
H11K H 0.968892 0.437481 0.731383 0.061 Uiso 0.6 1 calc R U P A 1
H11L H 0.966137 0.460963 0.800197 0.061 Uiso 0.6 1 calc R U P A 1
C117 C 0.8432(3) 0.4970(3) 0.7706(3) 0.0536(12) Uani 0.4 1 d . . P A 2
H11M H 0.793585 0.509923 0.745157 0.064 Uiso 0.4 1 calc R U P A 2
H11N H 0.890299 0.510119 0.74381 0.064 Uiso 0.4 1 calc R U P A 2
C118 C 0.8764(8) 0.4245(6) 0.7785(6) 0.047(3) Uani 0.4 1 d . . P A 2
H11O H 0.935023 0.408105 0.79291 0.071 Uiso 0.4 1 calc R U P A 2
H11P H 0.881958 0.404168 0.738347 0.071 Uiso 0.4 1 calc R U P A 2
H11Q H 0.83603 0.408994 0.81004 0.071 Uiso 0.4 1 calc R U P A 2
C201 C 1.0523(2) 0.6164(2) 0.61531(17) 0.0308(7) Uani 1 1 d . . . . .
C202 C 1.0887(2) 0.5959(2) 0.67148(18) 0.0334(8) Uani 1 1 d . . . . .
C203 C 1.0654(3) 0.6448(2) 0.71841(17) 0.0342(8) Uani 1 1 d . . . . .
H203 H 1.093864 0.630804 0.755469 0.041 Uiso 1 1 calc R U . . .
C204 C 1.0030(3) 0.7116(2) 0.71180(17) 0.0347(8) Uani 1 1 d . . . . .
H204 H 0.989249 0.74372 0.743959 0.042 Uiso 1 1 calc R U . . .
C205 C 0.8865(3) 0.8010(2) 0.65252(18) 0.0388(9) Uani 1 1 d . . . . .
C206 C 0.8532(3) 0.8235(2) 0.5951(2) 0.0435(9) Uani 1 1 d . . . . .
C207 C 0.8849(3) 0.7789(2) 0.54466(19) 0.0426(9) Uani 1 1 d . . . . .
H207 H 0.862009 0.795511 0.505567 0.051 Uiso 1 1 calc R U . . .
C208 C 0.9480(3) 0.7121(2) 0.55071(18) 0.0389(9) Uani 1 1 d . . . . .
H208 H 0.966206 0.682226 0.51637 0.047 Uiso 1 1 calc R U . . .
C209 C 0.9872(2) 0.6861(2) 0.60735(16) 0.0316(7) Uani 1 1 d . . . . .
C210 C 0.9578(3) 0.7342(2) 0.65752(17) 0.0340(8) Uani 1 1 d . . . . .
C211 C 1.0878(3) 0.5638(2) 0.56336(18) 0.0344(8) Uani 1 1 d . . . . .
H21A H 1.058871 0.587499 0.525461 0.041 Uiso 1 1 calc R U . . .
H21B H 1.152372 0.552955 0.552304 0.041 Uiso 1 1 calc R U . . .
C213 C 0.7653(4) 0.9204(3) 0.5292(3) 0.0591(13) Uani 1 1 d . . . . .
H21C H 0.737754 0.892985 0.510799 0.071 Uiso 1 1 calc R U . . .
H21D H 0.819682 0.91952 0.500882 0.071 Uiso 1 1 calc R U . . .
C212 C 1.1617(3) 0.4962(3) 0.7407(3) 0.0532(12) Uani 0.7 1 d . . P B 1
H21E H 1.102515 0.510574 0.76644 0.064 Uiso 0.7 1 calc R U P B 1
H21F H 1.198282 0.515678 0.75937 0.064 Uiso 0.7 1 calc R U P B 1
C214 C 1.2030(4) 0.4189(3) 0.7451(3) 0.0436(13) Uani 0.7 1 d . . P B 1
H21G H 1.166534 0.398738 0.728023 0.065 Uiso 0.7 1 calc R U P B 1
H21H H 1.207974 0.401736 0.789372 0.065 Uiso 0.7 1 calc R U P B 1
H21I H 1.262501 0.403852 0.720883 0.065 Uiso 0.7 1 calc R U P B 1
C216 C 1.1617(3) 0.4962(3) 0.7407(3) 0.0532(12) Uani 0.3 1 d . . P B 2
H21J H 1.153337 0.531413 0.771494 0.064 Uiso 0.3 1 calc R U P B 2
H21K H 1.219589 0.45601 0.742992 0.064 Uiso 0.3 1 calc R U P B 2
C217 C 1.0841(9) 0.4714(8) 0.7478(6) 0.039(3) Uani 0.3 1 d . . P B 2
H21L H 1.05136 0.490147 0.711302 0.058 Uiso 0.3 1 calc R U P B 2
H21M H 1.044185 0.489063 0.786373 0.058 Uiso 0.3 1 calc R U P B 2
H21N H 1.106664 0.419138 0.750266 0.058 Uiso 0.3 1 calc R U P B 2
C215 C 0.7009(5) 0.9963(3) 0.5368(4) 0.090(2) Uani 1 1 d . . . . .
H21O H 0.653917 0.997211 0.571633 0.135 Uiso 1 1 calc R U . . .
H21P H 0.674413 1.015538 0.497782 0.135 Uiso 1 1 calc R U . . .
H21Q H 0.73263 1.025328 0.54609 0.135 Uiso 1 1 calc R U . . .
C301 C 1.1955(3) 0.2951(2) 0.61106(17) 0.0345(8) Uani 1 1 d . . . . .
C302 C 1.2832(3) 0.2913(2) 0.60133(18) 0.0369(8) Uani 1 1 d . . . . .
C303 C 1.3016(3) 0.3539(2) 0.58504(19) 0.0391(9) Uani 1 1 d . . . . .
H303 H 1.361683 0.350654 0.578438 0.047 Uiso 1 1 calc R U . . .
C304 C 1.2353(3) 0.4186(2) 0.57863(18) 0.0362(8) Uani 1 1 d . . . . .
H304 H 1.249942 0.45989 0.569061 0.043 Uiso 1 1 calc R U . . .
C305 C 1.0738(3) 0.4935(2) 0.57920(16) 0.0333(8) Uani 1 1 d . . . . .
C306 C 0.9867(3) 0.4963(2) 0.58462(17) 0.0337(8) Uani 1 1 d . . . . .
C307 C 0.9693(3) 0.4328(2) 0.59751(18) 0.0372(8) Uani 1 1 d . . . . .
H307 H 0.90984 0.435257 0.600635 0.045 Uiso 1 1 calc R U . . .
C308 C 1.0359(3) 0.3683(2) 0.60553(17) 0.0352(8) Uani 1 1 d . . . . .
H308 H 1.022042 0.32663 0.614385 0.042 Uiso 1 1 calc R U . . .
C309 C 1.1263(3) 0.3622(2) 0.60088(16) 0.0326(8) Uani 1 1 d . . . . .
C310 C 1.1435(3) 0.4267(2) 0.58587(17) 0.0339(8) Uani 1 1 d . . . . .
C311 C 1.1747(3) 0.2282(2) 0.63291(18) 0.0353(8) Uani 1 1 d . . . . .
H31A H 1.142245 0.220275 0.601447 0.042 Uiso 1 1 calc R U . . .
H31B H 1.231468 0.186602 0.633903 0.042 Uiso 1 1 calc R U . . .
C312 C 1.4358(3) 0.2228(3) 0.6199(3) 0.0516(11) Uani 1 1 d . . . . .
H31C H 1.429251 0.258642 0.649534 0.062 Uiso 1 1 calc R U . . .
H31D H 1.468365 0.23301 0.579326 0.062 Uiso 1 1 calc R U . . .
C313 C 0.8322(3) 0.5678(3) 0.58267(18) 0.0395(9) Uani 1 1 d . . . . .
H31E H 0.814745 0.548626 0.624996 0.047 Uiso 1 1 calc R U . . .
H31F H 0.825063 0.540077 0.550642 0.047 Uiso 1 1 calc R U . . .
C314 C 1.4852(4) 0.1488(3) 0.6465(3) 0.0681(16) Uani 1 1 d . . . . .
H31G H 1.45224 0.139555 0.686618 0.102 Uiso 1 1 calc R U . . .
H31H H 1.544459 0.144691 0.653566 0.102 Uiso 1 1 calc R U . . .
H31I H 1.491006 0.114006 0.616742 0.102 Uiso 1 1 calc R U . . .
C315 C 0.7751(3) 0.6451(3) 0.5732(2) 0.0440(10) Uani 1 1 d . . . . .
H31J H 0.781928 0.671873 0.605585 0.066 Uiso 1 1 calc R U . . .
H31K H 0.712706 0.65033 0.576521 0.066 Uiso 1 1 calc R U . . .
H31L H 0.793335 0.663619 0.531388 0.066 Uiso 1 1 calc R U . . .
C401 C 1.1320(2) 0.25107(18) 0.86829(17) 0.0283(7) Uani 1 1 d . . . . .
C402 C 1.2190(2) 0.24789(19) 0.86284(17) 0.0293(7) Uani 1 1 d . . . . .
C403 C 1.2729(2) 0.2401(2) 0.80418(18) 0.0352(8) Uani 1 1 d . . . . .
H403 H 1.332038 0.238219 0.801413 0.042 Uiso 1 1 calc R U . . .
C404 C 1.2404(3) 0.2351(2) 0.75095(19) 0.0373(8) Uani 1 1 d . . . . .
H404 H 1.277761 0.229779 0.711729 0.045 Uiso 1 1 calc R U . . .
C405 C 1.1196(2) 0.2312(2) 0.69751(17) 0.0311(7) Uani 1 1 d . . . . .
C406 C 1.0360(3) 0.2277(2) 0.70382(18) 0.0324(7) Uani 1 1 d . . . . .
C407 C 0.9838(2) 0.2324(2) 0.76295(18) 0.0325(7) Uani 1 1 d . . . . .
H407 H 0.926698 0.22981 0.766305 0.039 Uiso 1 1 calc R U . . .
C408 C 1.0144(2) 0.2407(2) 0.81585(17) 0.0318(7) Uani 1 1 d . . . . .
H408 H 0.977743 0.244421 0.855297 0.038 Uiso 1 1 calc R U . . .
C409 C 1.0998(2) 0.24382(19) 0.81273(17) 0.0289(7) Uani 1 1 d . . . . .
C410 C 1.1529(2) 0.23756(19) 0.75293(17) 0.0300(7) Uani 1 1 d . . . . .
C411 C 1.0736(2) 0.26047(19) 0.93203(16) 0.0282(7) Uani 1 1 d . . . . .
H41A H 1.056371 0.21849 0.942587 0.034 Uiso 1 1 calc R U . . .
H41B H 1.109502 0.261 0.964549 0.034 Uiso 1 1 calc R U . . .
C412 C 1.3359(2) 0.2574(2) 0.91173(19) 0.0364(8) Uani 1 1 d . . . . .
H41C H 1.335473 0.30057 0.884889 0.044 Uiso 1 1 calc R U . . .
H41D H 1.383033 0.215126 0.892346 0.044 Uiso 1 1 calc R U . . .
C413 C 0.9142(2) 0.2362(2) 0.65068(19) 0.0374(8) Uani 1 1 d . . . . .
H41E H 0.87992 0.284876 0.665122 0.045 Uiso 1 1 calc R U . . .
H41F H 0.89432 0.201968 0.679432 0.045 Uiso 1 1 calc R U . . .
C414 C 1.3528(3) 0.2625(2) 0.9772(2) 0.0413(9) Uani 1 1 d . . . . .
H41G H 1.304527 0.303486 0.996458 0.062 Uiso 1 1 calc R U . . .
H41H H 1.409482 0.268821 0.975019 0.062 Uiso 1 1 calc R U . . .
H41I H 1.355446 0.218691 1.002796 0.062 Uiso 1 1 calc R U . . .
C415 C 0.9002(3) 0.2324(3) 0.5840(2) 0.0509(11) Uani 1 1 d . . . . .
H41J H 0.923618 0.264264 0.555676 0.076 Uiso 1 1 calc R U . . .
H41K H 0.836397 0.247109 0.581628 0.076 Uiso 1 1 calc R U . . .
H41L H 0.931349 0.183287 0.571267 0.076 Uiso 1 1 calc R U . . .
C501 C 0.9208(2) 0.52951(18) 0.92041(15) 0.0261(7) Uani 1 1 d . . . . .
C502 C 1.0036(2) 0.53434(19) 0.91346(16) 0.0273(7) Uani 1 1 d . . . . .
C503 C 1.0813(2) 0.47256(19) 0.91608(16) 0.0284(7) Uani 1 1 d . . . . .
H503 H 1.137431 0.476916 0.91263 0.034 Uiso 1 1 calc R U . . .
C504 C 1.0767(2) 0.40592(19) 0.92358(16) 0.0268(7) Uani 1 1 d . . . . .
H504 H 1.129923 0.364821 0.924802 0.032 Uiso 1 1 calc R U . . .
C505 C 0.9894(2) 0.32775(19) 0.93552(15) 0.0277(7) Uani 1 1 d . . . . .
C506 C 0.9065(2) 0.32310(19) 0.94456(15) 0.0267(7) Uani 1 1 d . . . . .
C507 C 0.8279(2) 0.38511(19) 0.94524(15) 0.0277(7) Uani 1 1 d . . . . .
H507 H 0.771624 0.380666 0.951105 0.033 Uiso 1 1 calc R U . . .
C508 C 0.8324(2) 0.4516(2) 0.93750(16) 0.0290(7) Uani 1 1 d . . . . .
H508 H 0.778846 0.492637 0.937809 0.035 Uiso 1 1 calc R U . . .
C509 C 0.9151(2) 0.46055(18) 0.92904(15) 0.0253(6) Uani 1 1 d . . . . .
C510 C 0.9943(2) 0.39746(18) 0.92951(15) 0.0244(6) Uani 1 1 d . . . . .
C511 C 0.8391(2) 0.59928(18) 0.92138(16) 0.0272(7) Uani 1 1 d . . . . .
H51A H 0.785507 0.588031 0.937092 0.033 Uiso 1 1 calc R U . . .
H51B H 0.844093 0.62992 0.951781 0.033 Uiso 1 1 calc R U . . .
C512 C 1.0877(2) 0.61024(19) 0.90121(17) 0.0292(7) Uani 1 1 d . . . . .
H51C H 1.12914 0.584262 0.865596 0.035 Uiso 1 1 calc R U . . .
H51D H 1.11491 0.590809 0.940526 0.035 Uiso 1 1 calc R U . . .
C513 C 0.8231(2) 0.2495(2) 0.93900(19) 0.0350(8) Uani 1 1 d . . . . .
H51E H 0.801984 0.280367 0.901174 0.042 Uiso 1 1 calc R U . . .
H51F H 0.775552 0.264612 0.975034 0.042 Uiso 1 1 calc R U . . .
C514 C 1.0697(3) 0.6893(2) 0.89075(19) 0.0348(8) Uani 1 1 d . . . . .
H51G H 1.045934 0.707316 0.850567 0.052 Uiso 1 1 calc R U . . .
H51H H 1.125286 0.696995 0.889718 0.052 Uiso 1 1 calc R U . . .
H51I H 1.026335 0.714694 0.925175 0.052 Uiso 1 1 calc R U . . .
C515 C 0.8448(3) 0.1721(2) 0.9277(2) 0.0435(10) Uani 1 1 d . . . . .
H51J H 0.891934 0.157581 0.892069 0.065 Uiso 1 1 calc R U . . .
H51K H 0.791464 0.166558 0.9183 0.065 Uiso 1 1 calc R U . . .
H51L H 0.864991 0.142001 0.965583 0.065 Uiso 1 1 calc R U . . .
O101 O 0.8478(4) 0.9129(2) 0.8116(2) 0.0911(17) Uani 1 1 d . . . . .
O102 O 0.8111(2) 0.54370(15) 0.82103(14) 0.0403(6) Uani 1 1 d . . . . .
O201 O 1.15068(19) 0.52806(15) 0.67780(14) 0.0418(7) Uani 1 1 d . . . . .
O202 O 0.7870(2) 0.89009(17) 0.59114(17) 0.0566(9) Uani 1 1 d . . . . .
O301 O 1.34912(19) 0.22528(16) 0.61050(14) 0.0416(7) Uani 1 1 d . . . . .
O302 O 0.92248(18) 0.56224(16) 0.57673(13) 0.0386(6) Uani 1 1 d . . . . .
O401 O 1.25072(16) 0.25106(14) 0.91739(12) 0.0321(5) Uani 1 1 d . . . . .
O402 O 1.00688(17) 0.21872(15) 0.65006(12) 0.0347(6) Uani 1 1 d . . . . .
O501 O 1.00435(16) 0.60205(13) 0.90568(12) 0.0306(5) Uani 1 1 d . . . . .
O502 O 0.90275(16) 0.25561(14) 0.95230(12) 0.0312(5) Uani 1 1 d . . . . .
C601 C 0.6266(2) 0.2926(2) 0.83717(18) 0.0344(8) Uani 1 1 d . . . . .
C602 C 0.6092(2) 0.2715(2) 0.90060(18) 0.0348(8) Uani 1 1 d . . . . .
C603 C 0.5949(2) 0.3182(2) 0.94817(18) 0.0360(8) Uani 1 1 d . . . . .
H603 H 0.585909 0.302358 0.991144 0.043 Uiso 1 1 calc R U . . .
C604 C 0.5937(2) 0.3854(2) 0.93356(17) 0.0335(8) Uani 1 1 d . . . . .
H604 H 0.580273 0.416579 0.966429 0.04 Uiso 1 1 calc R U . . .
C605 C 0.6063(2) 0.4820(2) 0.85362(17) 0.0317(7) Uani 1 1 d . . . . .
C606 C 0.6256(2) 0.5015(2) 0.79115(17) 0.0337(8) Uani 1 1 d . . . . .
C607 C 0.6567(3) 0.4502(2) 0.74527(18) 0.0380(8) Uani 1 1 d . . . . .
H607 H 0.673667 0.463891 0.702922 0.046 Uiso 1 1 calc R U . . .
C608 C 0.6629(3) 0.3822(2) 0.76025(18) 0.0383(9) Uani 1 1 d . . . . .
H608 H 0.686098 0.348562 0.728667 0.046 Uiso 1 1 calc R U . . .
C609 C 0.6351(2) 0.3601(2) 0.82258(17) 0.0336(8) Uani 1 1 d . . . . .
C610 C 0.6121(2) 0.4101(2) 0.87033(17) 0.0319(8) Uani 1 1 d . . . . .
C611 C 0.6312(3) 0.2434(2) 0.7879(2) 0.0433(10) Uani 1 1 d . . . . .
H61A H 0.598137 0.212891 0.807572 0.052 Uiso 1 1 calc R U . . .
H61B H 0.694315 0.211478 0.778477 0.052 Uiso 1 1 calc R U . . .
C612 C 0.5992(3) 0.1784(2) 0.97832(19) 0.0405(9) Uani 1 1 d . . . . .
H61C H 0.545629 0.211097 1.003016 0.049 Uiso 1 1 calc R U . . .
H61D H 0.652311 0.174777 0.996744 0.049 Uiso 1 1 calc R U . . .
C613 C 0.6025(4) 0.5996(3) 0.7145(2) 0.0350(12) Uani 0.7 1 d . . P C 1
H61E H 0.564968 0.579257 0.698061 0.042 Uiso 0.7 1 calc R U P C 1
H61F H 0.660168 0.586547 0.68684 0.042 Uiso 0.7 1 calc R U P C 1
C615 C 0.5571(3) 0.6799(3) 0.7136(2) 0.0458(10) Uani 0.7 1 d . . P C 1
H61J H 0.50244 0.692703 0.743547 0.069 Uiso 0.7 1 calc R U P C 1
H61K H 0.542398 0.698778 0.671105 0.069 Uiso 0.7 1 calc R U P C 1
H61L H 0.597085 0.700253 0.725587 0.069 Uiso 0.7 1 calc R U P C 1
C616 C 0.5477(14) 0.6096(10) 0.7349(9) 0.057(4) Uani 0.3 1 d . . P C 2
H61P H 0.487907 0.617571 0.758469 0.069 Uiso 0.3 1 calc R U P C 2
H61Q H 0.555776 0.581824 0.698182 0.069 Uiso 0.3 1 calc R U P C 2
C617 C 0.5571(3) 0.6799(3) 0.7136(2) 0.0458(10) Uani 0.3 1 d . . P C 2
H61M H 0.499418 0.718915 0.722205 0.069 Uiso 0.3 1 calc R U P C 2
H61N H 0.577564 0.680737 0.668247 0.069 Uiso 0.3 1 calc R U P C 2
H61O H 0.600551 0.685725 0.736466 0.069 Uiso 0.3 1 calc R U P C 2
C614 C 0.5942(4) 0.1066(3) 0.9800(3) 0.0675(16) Uani 1 1 d . . . . .
H61G H 0.546398 0.10972 0.956534 0.101 Uiso 1 1 calc R U . . .
H61H H 0.582002 0.089957 1.023818 0.101 Uiso 1 1 calc R U . . .
H61I H 0.651004 0.072977 0.960642 0.101 Uiso 1 1 calc R U . . .
C701 C 0.4391(2) 0.4494(2) 0.65472(17) 0.0319(7) Uani 1 1 d . . . . .
C702 C 0.3924(2) 0.4800(2) 0.71028(17) 0.0335(8) Uani 1 1 d . . . . .
C703 C 0.4030(3) 0.4407(2) 0.76883(17) 0.0376(9) Uani 1 1 d . . . . .
H703 H 0.366221 0.461592 0.8057 0.045 Uiso 1 1 calc R U . . .
C704 C 0.4647(3) 0.3734(2) 0.77353(17) 0.0357(8) Uani 1 1 d . . . . .
H704 H 0.469863 0.347372 0.813357 0.043 Uiso 1 1 calc R U . . .
C705 C 0.5966(3) 0.2755(2) 0.72500(18) 0.0363(8) Uani 1 1 d . . . . .
C706 C 0.6431(3) 0.2429(2) 0.66998(18) 0.0359(8) Uani 1 1 d . . . . .
C707 C 0.6205(3) 0.2753(2) 0.61043(19) 0.0398(9) Uani 1 1 d . . . . .
H707 H 0.651114 0.250841 0.573548 0.048 Uiso 1 1 calc R U . . .
C708 C 0.5550(3) 0.3417(2) 0.60509(18) 0.0371(8) Uani 1 1 d . . . . .
H708 H 0.54348 0.363742 0.564326 0.045 Uiso 1 1 calc R U . . .
C709 C 0.5042(2) 0.3779(2) 0.65859(17) 0.0336(8) Uani 1 1 d . . . . .
C710 C 0.5220(3) 0.3415(2) 0.71912(17) 0.0338(8) Uani 1 1 d . . . . .
C711 C 0.4172(2) 0.4911(2) 0.59208(17) 0.0335(8) Uani 1 1 d . . . . .
H71A H 0.453461 0.459994 0.557725 0.04 Uiso 1 1 calc R U . . .
H71B H 0.353907 0.50136 0.588812 0.04 Uiso 1 1 calc R U . . .
C712 C 0.3512(6) 0.5978(3) 0.7384(4) 0.108(3) Uani 1 1 d . . . . .
H71C H 0.407887 0.601224 0.717369 0.129 Uiso 1 1 calc R U . . .
H71D H 0.359677 0.578869 0.782422 0.129 Uiso 1 1 calc R U . . .
C713 C 0.7466(3) 0.1360(3) 0.6231(3) 0.0598(14) Uani 1 1 d . . . . .
H71E H 0.777689 0.158483 0.589142 0.072 Uiso 1 1 calc R U . . .
H71F H 0.697302 0.130123 0.606351 0.072 Uiso 1 1 calc R U . . .
C714 C 0.2823(3) 0.6686(3) 0.7391(2) 0.0497(11) Uani 1 1 d . . . . .
H71G H 0.261348 0.68218 0.697609 0.075 Uiso 1 1 calc R U . . .
H71H H 0.306467 0.702803 0.748787 0.075 Uiso 1 1 calc R U . . .
H71I H 0.232567 0.668742 0.771211 0.075 Uiso 1 1 calc R U . . .
C715 C 0.8110(4) 0.0640(3) 0.6465(3) 0.085(2) Uani 1 1 d . . . . .
H71J H 0.859806 0.070617 0.662353 0.127 Uiso 1 1 calc R U . . .
H71K H 0.835233 0.032112 0.611734 0.127 Uiso 1 1 calc R U . . .
H71L H 0.779544 0.042843 0.680551 0.127 Uiso 1 1 calc R U . . .
C801 C 0.3108(3) 0.7613(2) 0.55765(17) 0.0390(9) Uani 1 1 d . . . . .
C802 C 0.2251(3) 0.7642(2) 0.55884(17) 0.0365(8) Uani 1 1 d . . . . .
C803 C 0.2053(3) 0.7014(2) 0.57244(17) 0.0349(8) Uani 1 1 d . . . . .
H803 H 0.145591 0.704628 0.575128 0.042 Uiso 1 1 calc R U . . .
C804 C 0.2716(3) 0.6366(2) 0.58167(17) 0.0333(8) Uani 1 1 d . . . . .
H804 H 0.256626 0.595561 0.592491 0.04 Uiso 1 1 calc R U . . .
C805 C 0.4321(2) 0.5611(2) 0.58094(17) 0.0341(8) Uani 1 1 d . . . . .
C806 C 0.5194(3) 0.5581(2) 0.57282(17) 0.0386(9) Uani 1 1 d . . . . .
C807 C 0.5381(3) 0.6206(3) 0.56035(18) 0.0434(10) Uani 1 1 d . . . . .
H807 H 0.598117 0.617374 0.554959 0.052 Uiso 1 1 calc R U . . .
C808 C 0.4711(3) 0.6861(3) 0.55589(18) 0.0422(10) Uani 1 1 d . . . . .
H808 H 0.485168 0.72766 0.547713 0.051 Uiso 1 1 calc R U . . .
C809 C 0.3806(3) 0.6930(2) 0.56325(17) 0.0359(8) Uani 1 1 d . . . . .
C810 C 0.3620(3) 0.6288(2) 0.57553(16) 0.0328(8) Uani 1 1 d . . . . .
C811 C 0.3278(3) 0.8306(3) 0.55145(19) 0.0454(10) Uani 1 1 d . . . . .
H81A H 0.271446 0.870999 0.544957 0.054 Uiso 1 1 calc R U . . .
H81B H 0.370993 0.829943 0.513396 0.054 Uiso 1 1 calc R U . . .
C812 C 0.0690(3) 0.8390(2) 0.5701(2) 0.0414(9) Uani 1 1 d . . . . .
H81C H 0.062509 0.827057 0.616091 0.05 Uiso 1 1 calc R U . . .
H81D H 0.050564 0.80738 0.548975 0.05 Uiso 1 1 calc R U . . .
C813 C 0.6744(3) 0.4846(3) 0.56706(19) 0.0449(11) Uani 1 1 d . . . . .
H81E H 0.685011 0.512065 0.597699 0.054 Uiso 1 1 calc R U . . .
H81F H 0.688742 0.503744 0.523966 0.054 Uiso 1 1 calc R U . . .
C814 C 0.0126(4) 0.9162(3) 0.5556(3) 0.0673(15) Uani 1 1 d . . . . .
H81G H 0.030301 0.946848 0.577785 0.101 Uiso 1 1 calc R U . . .
H81H H -0.050204 0.924141 0.569525 0.101 Uiso 1 1 calc R U . . .
H81I H 0.020933 0.927687 0.510081 0.101 Uiso 1 1 calc R U . . .
C815 C 0.7313(3) 0.4074(3) 0.5753(2) 0.0501(12) Uani 1 1 d . . . . .
H81J H 0.715415 0.388697 0.61767 0.075 Uiso 1 1 calc R U . . .
H81K H 0.793997 0.40175 0.56977 0.075 Uiso 1 1 calc R U . . .
H81L H 0.721739 0.380989 0.543812 0.075 Uiso 1 1 calc R U . . .
C901 C 0.2993(3) 0.8605(2) 0.78450(18) 0.0338(8) Uani 1 1 d . . . . .
C902 C 0.2129(3) 0.8618(2) 0.79010(18) 0.0338(8) Uani 1 1 d . . . . .
C903 C 0.1756(3) 0.8577(2) 0.73663(19) 0.0369(8) Uani 1 1 d . . . . .
H903 H 0.116395 0.859048 0.741297 0.044 Uiso 1 1 calc R U . . .
C904 C 0.2244(3) 0.8518(2) 0.67832(19) 0.0372(8) Uani 1 1 d . . . . .
H904 H 0.198558 0.849079 0.642844 0.045 Uiso 1 1 calc R U . . .
C905 C 0.3635(3) 0.8439(3) 0.6081(2) 0.0473(11) Uani 1 1 d . . . . .
C906 C 0.4436(4) 0.8524(4) 0.6013(2) 0.0650(16) Uani 1 1 d . . . . .
C907 C 0.4767(4) 0.8638(3) 0.6531(2) 0.0583(13) Uani 1 1 d . . . . .
H907 H 0.53147 0.870814 0.646957 0.07 Uiso 1 1 calc R U . . .
C908 C 0.4315(3) 0.8652(2) 0.7127(2) 0.0452(10) Uani 1 1 d . . . . .
H908 H 0.456067 0.871623 0.747351 0.054 Uiso 1 1 calc R U . . .
C909 C 0.3482(3) 0.8570(2) 0.7230(2) 0.0384(8) Uani 1 1 d . . . . .
C910 C 0.3123(3) 0.8497(2) 0.66966(19) 0.0381(8) Uani 1 1 d . . . . .
C911 C 0.3377(3) 0.8667(2) 0.84250(19) 0.0348(8) Uani 1 1 d . . . . .
H91A H 0.291566 0.872127 0.879527 0.042 Uiso 1 1 calc R U . . .
H91B H 0.350998 0.910733 0.836372 0.042 Uiso 1 1 calc R U . . .
C912 C 0.0739(3) 0.8735(2) 0.8553(2) 0.0397(9) Uani 1 1 d . . . . .
H91C H 0.069516 0.831398 0.839514 0.048 Uiso 1 1 calc R U . . .
H91D H 0.039736 0.916704 0.830347 0.048 Uiso 1 1 calc R U . . .
C914 C 0.0375(3) 0.8796(3) 0.9242(2) 0.0508(11) Uani 1 1 d . . . . .
H91E H 0.073478 0.83755 0.948539 0.076 Uiso 1 1 calc R U . . .
H91F H -0.024257 0.882512 0.930043 0.076 Uiso 1 1 calc R U . . .
H91G H 0.039516 0.922699 0.938684 0.076 Uiso 1 1 calc R U . . .
C913 C 0.5672(3) 0.8650(2) 0.5269(2) 0.0425(9) Uani 0.6 1 d . . P D 1
H91H H 0.564983 0.902931 0.552592 0.051 Uiso 0.6 1 calc R U P D 1
H91I H 0.57816 0.878799 0.481559 0.051 Uiso 0.6 1 calc R U P D 1
C915 C 0.6319(5) 0.7960(4) 0.5446(4) 0.0513(18) Uani 0.6 1 d . . P D 1
H91J H 0.61775 0.783715 0.589404 0.077 Uiso 0.6 1 calc R U P D 1
H91K H 0.691493 0.797843 0.537084 0.077 Uiso 0.6 1 calc R U P D 1
H91L H 0.630274 0.759665 0.519316 0.077 Uiso 0.6 1 calc R U P D 1
C917 C 0.5672(3) 0.8650(2) 0.5269(2) 0.0425(9) Uani 0.4 1 d . . P D 2
H91M H 0.60703 0.840045 0.490239 0.051 Uiso 0.4 1 calc R U P D 2
H91N H 0.600554 0.855081 0.563444 0.051 Uiso 0.4 1 calc R U P D 2
C918 C 0.5228(7) 0.9402(6) 0.5123(7) 0.051(3) Uani 0.4 1 d . . P D 2
H91O H 0.482507 0.947442 0.481102 0.076 Uiso 0.4 1 calc R U P D 2
H91P H 0.567161 0.961158 0.495194 0.076 Uiso 0.4 1 calc R U P D 2
H91Q H 0.488644 0.963306 0.550795 0.076 Uiso 0.4 1 calc R U P D 2
C001 C 0.4992(2) 0.6034(2) 0.89519(16) 0.0291(7) Uani 1 1 d . . . . .
C002 C 0.4175(2) 0.59551(19) 0.90437(16) 0.0281(7) Uani 1 1 d . . . . .
C003 C 0.3377(2) 0.6550(2) 0.89941(16) 0.0308(7) Uani 1 1 d . . . . .
H003 H 0.282326 0.648805 0.907133 0.037 Uiso 1 1 calc R U . . .
C004 C 0.3397(2) 0.7218(2) 0.88342(17) 0.0314(7) Uani 1 1 d . . . . .
H004 H 0.285443 0.761114 0.878935 0.038 Uiso 1 1 calc R U . . .
C005 C 0.4220(3) 0.8037(2) 0.85725(17) 0.0335(8) Uani 1 1 d . . . . .
C006 C 0.5019(3) 0.8127(2) 0.85511(18) 0.0359(8) Uani 1 1 d . . . . .
C007 C 0.5807(3) 0.7536(2) 0.86482(18) 0.0362(8) Uani 1 1 d . . . . .
H007 H 0.634778 0.760881 0.863289 0.043 Uiso 1 1 calc R U . . .
C008 C 0.5809(2) 0.6866(2) 0.87626(17) 0.0340(8) Uani 1 1 d . . . . .
H008 H 0.635528 0.64775 0.880742 0.041 Uiso 1 1 calc R U . . .
C009 C 0.5009(2) 0.6730(2) 0.88176(16) 0.0300(7) Uani 1 1 d . . . . .
C010 C 0.4203(2) 0.73378(19) 0.87345(16) 0.0283(7) Uani 1 1 d . . . . .
C011 C 0.5826(2) 0.5370(2) 0.90232(17) 0.0315(7) Uani 1 1 d . . . . .
H01A H 0.575184 0.513552 0.944712 0.038 Uiso 1 1 calc R U . . .
H01B H 0.633496 0.552243 0.900409 0.038 Uiso 1 1 calc R U . . .
C012 C 0.3376(2) 0.5167(2) 0.92695(18) 0.0322(7) Uani 1 1 d . . . . .
H01C H 0.310136 0.532901 0.88744 0.039 Uiso 1 1 calc R U . . .
H01D H 0.295774 0.544611 0.961449 0.039 Uiso 1 1 calc R U . . .
C013 C 0.5852(4) 0.8891(3) 0.8225(3) 0.0665(15) Uani 1 1 d . . . . .
H01E H 0.618476 0.857331 0.787967 0.08 Uiso 1 1 calc R U . . .
H01F H 0.621472 0.875658 0.857783 0.08 Uiso 1 1 calc R U . . .
C014 C 0.3569(3) 0.4381(2) 0.94180(18) 0.0355(8) Uani 1 1 d . . . . .
H01G H 0.398914 0.4109 0.907638 0.053 Uiso 1 1 calc R U . . .
H01H H 0.301463 0.429456 0.94598 0.053 Uiso 1 1 calc R U . . .
H01I H 0.382908 0.422808 0.981413 0.053 Uiso 1 1 calc R U . . .
C015 C 0.5673(5) 0.9654(4) 0.7998(5) 0.106(3) Uani 1 1 d . . . . .
H01J H 0.529485 0.978747 0.766008 0.158 Uiso 1 1 calc R U . . .
H01K H 0.623736 0.971123 0.78376 0.158 Uiso 1 1 calc R U . . .
H01L H 0.53697 0.996217 0.834827 0.158 Uiso 1 1 calc R U . . .
O601 O 0.6048(2) 0.20514(16) 0.91343(14) 0.0424(7) Uani 1 1 d . . . . .
O602 O 0.61688(18) 0.57122(15) 0.77583(13) 0.0370(6) Uani 1 1 d . . . . .
O701 O 0.33212(17) 0.54929(15) 0.70737(13) 0.0355(6) Uani 1 1 d . . . . .
O702 O 0.7131(2) 0.17908(16) 0.67659(14) 0.0483(8) Uani 1 1 d . . . . .
O801 O 0.1595(2) 0.82990(16) 0.54719(13) 0.0414(6) Uani 1 1 d . . . . .
O802 O 0.58379(18) 0.49072(18) 0.57729(13) 0.0424(7) Uani 1 1 d . . . . .
O901 O 0.16539(18) 0.86607(15) 0.84975(13) 0.0365(6) Uani 1 1 d . . . . .
O902 O 0.4893(4) 0.8484(4) 0.54141(18) 0.113(2) Uani 1 1 d . . . . .
O001 O 0.41975(16) 0.52717(14) 0.92016(12) 0.0334(6) Uani 1 1 d . . . . .
O002 O 0.5007(2) 0.88138(16) 0.84338(15) 0.0446(7) Uani 1 1 d . . . . .
C1A C 1.2466(6) 0.0644(4) 0.9384(4) 0.090(2) Uani 1 1 d . . . . .
C2A C 1.3390(7) 0.0663(4) 0.9202(5) 0.120(3) Uani 1 1 d . . . . .
H2A1 H 1.360914 0.073066 0.957689 0.179 Uiso 1 1 calc R U . . .
H2A2 H 1.336386 0.105978 0.888802 0.179 Uiso 1 1 calc R U . . .
H2A3 H 1.379338 0.021263 0.902391 0.179 Uiso 1 1 calc R U . . .
O1A O 1.2089(4) 0.0653(4) 0.9906(3) 0.120(2) Uani 1 1 d . . . . .
O2A O 1.2128(4) 0.0553(2) 0.8914(2) 0.0908(15) Uani 1 1 d . . . . .
C3A C 1.1221(6) 0.0520(4) 0.9047(4) 0.091(2) Uani 1 1 d . . . . .
H3A1 H 1.122847 0.009682 0.932937 0.11 Uiso 1 1 calc R U . . .
H3A2 H 1.078684 0.095465 0.924616 0.11 Uiso 1 1 calc R U . . .
C4A C 1.0998(5) 0.0470(3) 0.8430(4) 0.085(2) Uani 1 1 d . . . . .
H4A1 H 1.098495 0.08974 0.81606 0.128 Uiso 1 1 calc R U . . .
H4A2 H 1.041168 0.043484 0.848129 0.128 Uiso 1 1 calc R U . . .
H4A3 H 1.144605 0.00458 0.823549 0.128 Uiso 1 1 calc R U . . .
C1B C 1.2764(6) 0.0402(3) 0.6682(4) 0.086(2) Uani 1 1 d . . . . .
C2B C 1.3229(6) 0.0447(4) 0.7217(4) 0.094(2) Uani 1 1 d . . . . .
H2B1 H 1.386858 0.030084 0.707786 0.14 Uiso 1 1 calc R U . . .
H2B2 H 1.312784 0.012883 0.757567 0.14 Uiso 1 1 calc R U . . .
H2B3 H 1.299013 0.093849 0.734578 0.14 Uiso 1 1 calc R U . . .
O1B O 1.3064(5) 0.0417(3) 0.6132(3) 0.118(2) Uani 1 1 d . . . . .
O2B O 1.1945(4) 0.0396(2) 0.6908(2) 0.0857(14) Uani 1 1 d . . . . .
C3B C 1.1425(5) 0.0401(4) 0.6382(5) 0.103(3) Uani 1 1 d . . . . .
H3B1 H 1.171478 -0.003334 0.614244 0.123 Uiso 1 1 calc R U . . .
H3B2 H 1.132989 0.083108 0.608931 0.123 Uiso 1 1 calc R U . . .
C4B C 1.0466(6) 0.0417(3) 0.6835(6) 0.142(5) Uani 1 1 d . . . . .
H4B1 H 1.045251 -0.006417 0.688542 0.212 Uiso 1 1 calc R U . . .
H4B2 H 0.995452 0.074302 0.663001 0.212 Uiso 1 1 calc R U . . .
H4B3 H 1.043715 0.058163 0.724996 0.212 Uiso 1 1 calc R U . . .

loop_
_atom_site_aniso_label
_atom_site_aniso_U_11
_atom_site_aniso_U_22
_atom_site_aniso_U_33
_atom_site_aniso_U_23
_atom_site_aniso_U_13
_atom_site_aniso_U_12
C101 0.043(2) 0.0308(19) 0.038(2) -0.0018(15) 0.0021(16) -0.0066(16)
C102 0.065(3) 0.033(2) 0.043(2) -0.0081(17) 0.013(2) -0.020(2)
C103 0.058(3) 0.042(2) 0.039(2) -0.0135(17) 0.0047(19) -0.022(2)
C104 0.0358(19) 0.036(2) 0.0311(18) -0.0045(14) -0.0011(14) -0.0118(16)
C105 0.0225(15) 0.0328(18) 0.0273(16) 0.0003(13) -0.0038(12) -0.0087(13)
C106 0.0262(17) 0.0377(19) 0.0332(18) -0.0013(14) -0.0058(13) -0.0123(14)
C107 0.0356(19) 0.043(2) 0.0299(18) -0.0038(15) -0.0083(14) -0.0128(16)
C108 0.0324(19) 0.041(2) 0.0307(18) 0.0007(15) -0.0052(14) -0.0095(16)
C109 0.0263(16) 0.0322(18) 0.0298(17) -0.0043(13) -0.0008(13) -0.0069(14)
C110 0.0221(15) 0.0326(18) 0.0278(17) -0.0023(13) -0.0008(12) -0.0062(13)
C111 0.062(3) 0.037(2) 0.036(2) 0.0012(17) 0.0048(19) -0.010(2)
C112 0.063(4) 0.038(3) 0.149(7) -0.024(3) 0.016(4) -0.022(3)
C114 0.166(8) 0.045(3) 0.081(5) -0.013(3) -0.013(5) -0.045(4)
C113 0.039(2) 0.049(3) 0.080(4) -0.026(2) -0.005(2) -0.019(2)
C115 0.034(3) 0.055(4) 0.029(3) -0.010(3) 0.002(2) -0.011(3)
C117 0.039(2) 0.049(3) 0.080(4) -0.026(2) -0.005(2) -0.019(2)
C118 0.051(6) 0.040(6) 0.047(6) -0.007(5) -0.011(5) -0.010(5)
C201 0.0283(17) 0.043(2) 0.0268(17) -0.0075(14) -0.0027(13) -0.0179(15)
C202 0.0309(18) 0.040(2) 0.0316(18) -0.0044(15) -0.0058(14) -0.0144(15)
C203 0.038(2) 0.044(2) 0.0229(16) -0.0028(14) -0.0068(14) -0.0168(16)
C204 0.039(2) 0.043(2) 0.0226(16) -0.0031(14) -0.0029(14) -0.0152(16)
C205 0.044(2) 0.038(2) 0.0299(19) 0.0019(15) 0.0000(15) -0.0142(17)
C206 0.040(2) 0.041(2) 0.044(2) 0.0103(17) -0.0085(17) -0.0126(18)
C207 0.044(2) 0.055(3) 0.0293(19) 0.0061(17) -0.0107(16) -0.0192(19)
C208 0.040(2) 0.056(2) 0.0244(18) -0.0026(16) -0.0038(15) -0.0224(19)
C209 0.0318(18) 0.043(2) 0.0233(16) -0.0019(14) -0.0022(13) -0.0187(16)
C210 0.0330(18) 0.039(2) 0.0292(18) 0.0010(14) -0.0015(14) -0.0137(15)
C211 0.0342(19) 0.044(2) 0.0303(18) -0.0105(15) 0.0015(14) -0.0205(16)
C213 0.067(3) 0.055(3) 0.067(3) 0.021(2) -0.037(3) -0.031(3)
C212 0.034(2) 0.054(3) 0.066(3) 0.018(2) -0.013(2) -0.015(2)
C214 0.048(3) 0.046(3) 0.037(3) -0.009(2) -0.006(2) -0.015(3)
C216 0.034(2) 0.054(3) 0.066(3) 0.018(2) -0.013(2) -0.015(2)
C217 0.042(7) 0.061(9) 0.019(5) -0.001(5) -0.008(5) -0.024(6)
C215 0.118(6) 0.047(3) 0.115(6) 0.015(3) -0.075(5) -0.023(3)
C301 0.0374(19) 0.045(2) 0.0246(17) -0.0090(15) 0.0022(14) -0.0202(17)
C302 0.040(2) 0.043(2) 0.0296(18) -0.0115(15) 0.0036(15) -0.0173(17)
C303 0.035(2) 0.051(2) 0.035(2) -0.0100(17) 0.0076(15) -0.0221(18)
C304 0.036(2) 0.047(2) 0.0312(19) -0.0083(15) 0.0047(15) -0.0240(17)
C305 0.038(2) 0.046(2) 0.0204(16) -0.0093(14) 0.0048(13) -0.0225(17)
C306 0.0348(19) 0.046(2) 0.0261(17) -0.0058(15) -0.0028(14) -0.0209(16)
C307 0.041(2) 0.055(2) 0.0276(18) -0.0007(16) -0.0043(15) -0.0320(19)
C308 0.039(2) 0.051(2) 0.0240(17) 0.0003(15) -0.0037(14) -0.0267(18)
C309 0.0388(19) 0.044(2) 0.0219(16) -0.0080(14) 0.0005(13) -0.0232(17)
C310 0.038(2) 0.046(2) 0.0223(16) -0.0064(14) 0.0010(13) -0.0214(17)
C311 0.0371(19) 0.047(2) 0.0292(18) -0.0096(15) 0.0021(14) -0.0246(17)
C312 0.035(2) 0.059(3) 0.064(3) -0.011(2) 0.000(2) -0.022(2)
C313 0.0320(19) 0.068(3) 0.0272(18) -0.0030(17) -0.0022(14) -0.0290(19)
C314 0.043(3) 0.059(3) 0.103(5) -0.009(3) -0.016(3) -0.016(2)
C315 0.037(2) 0.072(3) 0.032(2) -0.0041(19) -0.0019(16) -0.031(2)
C401 0.0253(16) 0.0264(16) 0.0315(17) -0.0004(13) -0.0039(13) -0.0083(13)
C402 0.0229(16) 0.0323(18) 0.0323(17) -0.0058(14) -0.0049(13) -0.0083(13)
C403 0.0251(17) 0.045(2) 0.0363(19) -0.0079(16) -0.0003(14) -0.0142(15)
C404 0.0320(19) 0.048(2) 0.0340(19) -0.0098(16) 0.0041(15) -0.0186(17)
C405 0.0315(18) 0.0351(19) 0.0293(17) -0.0061(14) -0.0035(13) -0.0143(15)
C406 0.0354(19) 0.0343(18) 0.0326(18) -0.0065(14) -0.0060(14) -0.0166(15)
C407 0.0293(17) 0.0367(19) 0.0350(19) -0.0077(15) -0.0027(14) -0.0150(15)
C408 0.0292(17) 0.0369(19) 0.0308(18) -0.0062(14) -0.0030(13) -0.0130(15)
C409 0.0278(17) 0.0296(17) 0.0295(17) -0.0041(13) -0.0044(13) -0.0100(13)
C410 0.0282(17) 0.0352(18) 0.0300(17) -0.0068(14) -0.0034(13) -0.0140(14)
C411 0.0245(16) 0.0322(17) 0.0271(16) -0.0017(13) -0.0042(12) -0.0095(13)
C412 0.0214(16) 0.049(2) 0.039(2) -0.0093(16) -0.0015(14) -0.0122(15)
C413 0.0264(17) 0.048(2) 0.037(2) -0.0067(16) -0.0066(14) -0.0106(16)
C414 0.0262(18) 0.055(3) 0.042(2) -0.0106(18) -0.0058(15) -0.0119(17)
C415 0.036(2) 0.073(3) 0.041(2) -0.009(2) -0.0101(17) -0.015(2)
C501 0.0203(15) 0.0323(17) 0.0226(15) -0.0033(12) -0.0037(11) -0.0056(13)
C502 0.0279(16) 0.0324(17) 0.0238(16) -0.0012(13) -0.0057(12) -0.0128(14)
C503 0.0218(15) 0.0368(18) 0.0286(17) -0.0070(14) -0.0045(12) -0.0113(13)
C504 0.0184(14) 0.0340(17) 0.0271(16) -0.0050(13) -0.0023(12) -0.0081(13)
C505 0.0240(16) 0.0349(18) 0.0226(15) -0.0040(13) -0.0009(12) -0.0093(13)
C506 0.0274(16) 0.0338(18) 0.0213(15) -0.0023(12) -0.0023(12) -0.0143(14)
C507 0.0227(15) 0.0388(19) 0.0217(15) -0.0033(13) -0.0012(12) -0.0121(14)
C508 0.0205(15) 0.0409(19) 0.0240(16) -0.0017(13) -0.0006(12) -0.0108(14)
C509 0.0221(15) 0.0338(17) 0.0193(14) -0.0023(12) -0.0038(11) -0.0092(13)
C510 0.0217(15) 0.0328(17) 0.0203(14) -0.0035(12) -0.0029(11) -0.0114(13)
C511 0.0214(15) 0.0316(17) 0.0268(16) -0.0033(13) -0.0035(12) -0.0073(13)
C512 0.0221(15) 0.0379(19) 0.0308(17) -0.0002(14) -0.0062(12) -0.0142(14)
C513 0.0273(17) 0.042(2) 0.040(2) -0.0057(16) -0.0046(14) -0.0164(15)
C514 0.0322(18) 0.038(2) 0.0362(19) -0.0021(15) -0.0050(15) -0.0154(15)
C515 0.039(2) 0.043(2) 0.056(3) -0.0109(19) -0.0109(18) -0.0188(18)
O101 0.170(5) 0.043(2) 0.062(2) -0.0210(17) 0.038(3) -0.058(3)
O102 0.0503(17) 0.0365(14) 0.0402(15) 0.0013(11) -0.0211(13) -0.0177(13)
O201 0.0362(15) 0.0417(16) 0.0477(17) -0.0099(12) -0.0165(12) -0.0083(12)
O202 0.059(2) 0.0412(17) 0.055(2) 0.0109(14) -0.0152(16) -0.0033(15)
O301 0.0356(15) 0.0454(16) 0.0441(16) -0.0128(12) 0.0046(12) -0.0165(12)
O302 0.0331(14) 0.0538(17) 0.0362(14) -0.0038(12) -0.0043(11) -0.0241(13)
O401 0.0224(11) 0.0427(15) 0.0315(13) -0.0056(10) -0.0051(9) -0.0109(10)
O402 0.0300(13) 0.0458(15) 0.0332(13) -0.0104(11) -0.0036(10) -0.0174(11)
O501 0.0233(12) 0.0316(13) 0.0393(14) -0.0022(10) -0.0073(10) -0.0116(10)
O502 0.0271(12) 0.0348(13) 0.0343(13) -0.0005(10) -0.0052(10) -0.0144(10)
C601 0.0283(17) 0.040(2) 0.0311(18) -0.0088(15) -0.0053(14) -0.0054(15)
C602 0.0288(18) 0.039(2) 0.0308(18) -0.0043(15) -0.0054(14) -0.0053(15)
C603 0.0300(18) 0.046(2) 0.0272(18) -0.0076(15) -0.0054(14) -0.0067(16)
C604 0.0285(17) 0.041(2) 0.0262(17) -0.0065(14) -0.0069(13) -0.0054(15)
C605 0.0248(16) 0.040(2) 0.0286(17) -0.0076(14) -0.0074(13) -0.0071(14)
C606 0.0293(17) 0.045(2) 0.0265(17) -0.0079(15) -0.0051(13) -0.0115(15)
C607 0.037(2) 0.048(2) 0.0283(18) -0.0072(16) -0.0016(15) -0.0146(17)
C608 0.0316(19) 0.049(2) 0.0280(18) -0.0105(16) -0.0006(14) -0.0076(16)
C609 0.0271(17) 0.040(2) 0.0298(18) -0.0077(15) -0.0059(13) -0.0053(14)
C610 0.0205(15) 0.041(2) 0.0309(18) -0.0085(15) -0.0053(13) -0.0052(14)
C611 0.049(2) 0.039(2) 0.037(2) -0.0120(17) -0.0087(17) -0.0073(18)
C612 0.038(2) 0.042(2) 0.034(2) -0.0014(16) -0.0073(16) -0.0066(17)
C613 0.031(3) 0.052(3) 0.023(2) -0.006(2) -0.003(2) -0.015(3)
C615 0.051(3) 0.053(3) 0.033(2) -0.0019(18) -0.0079(18) -0.017(2)
C616 0.055(11) 0.066(11) 0.058(11) -0.005(8) -0.028(9) -0.021(9)
C617 0.051(3) 0.053(3) 0.033(2) -0.0019(18) -0.0079(18) -0.017(2)
C614 0.087(4) 0.047(3) 0.054(3) -0.001(2) 0.004(3) -0.016(3)
C701 0.0245(16) 0.049(2) 0.0276(17) -0.0046(15) -0.0040(13) -0.0182(15)
C702 0.0247(16) 0.045(2) 0.0297(18) -0.0051(15) -0.0023(13) -0.0121(15)
C703 0.0332(19) 0.053(2) 0.0233(17) -0.0108(15) 0.0033(14) -0.0128(17)
C704 0.0342(19) 0.045(2) 0.0249(17) -0.0058(15) -0.0016(14) -0.0108(16)
C705 0.0339(19) 0.046(2) 0.0289(18) -0.0112(16) -0.0029(14) -0.0129(16)
C706 0.0316(18) 0.043(2) 0.0327(19) -0.0137(16) -0.0017(14) -0.0108(16)
C707 0.035(2) 0.057(3) 0.0284(18) -0.0161(17) 0.0003(14) -0.0158(18)
C708 0.0312(18) 0.056(2) 0.0268(18) -0.0108(16) -0.0021(14) -0.0178(17)
C709 0.0286(17) 0.048(2) 0.0273(17) -0.0092(15) -0.0025(13) -0.0166(16)
C710 0.0331(18) 0.045(2) 0.0243(17) -0.0103(15) -0.0001(13) -0.0153(16)
C711 0.0285(17) 0.051(2) 0.0251(17) -0.0057(15) -0.0029(13) -0.0179(16)
C712 0.167(8) 0.051(3) 0.098(5) -0.022(3) -0.100(6) 0.004(4)
C713 0.035(2) 0.073(3) 0.063(3) -0.039(3) -0.008(2) 0.000(2)
C714 0.053(3) 0.051(3) 0.043(2) -0.0113(19) -0.0119(19) -0.013(2)
C715 0.065(4) 0.074(4) 0.088(5) -0.047(3) -0.025(3) 0.022(3)
C801 0.053(2) 0.053(2) 0.0221(17) -0.0019(15) -0.0050(15) -0.032(2)
C802 0.046(2) 0.044(2) 0.0248(17) -0.0026(15) -0.0047(15) -0.0221(18)
C803 0.040(2) 0.045(2) 0.0268(17) -0.0023(15) -0.0054(14) -0.0233(17)
C804 0.0341(19) 0.045(2) 0.0274(17) -0.0037(15) -0.0039(14) -0.0215(16)
C805 0.0306(18) 0.054(2) 0.0235(17) -0.0081(15) -0.0016(13) -0.0209(17)
C806 0.0333(19) 0.066(3) 0.0238(17) -0.0086(16) 0.0012(14) -0.0261(19)
C807 0.043(2) 0.078(3) 0.0271(18) -0.0020(18) -0.0025(15) -0.042(2)
C808 0.048(2) 0.068(3) 0.0250(18) -0.0018(17) -0.0012(16) -0.039(2)
C809 0.044(2) 0.055(2) 0.0199(16) -0.0019(15) -0.0054(14) -0.0295(19)
C810 0.0354(19) 0.050(2) 0.0206(16) -0.0024(14) 0.0000(13) -0.0253(17)
C811 0.064(3) 0.057(3) 0.030(2) -0.0025(17) -0.0047(18) -0.040(2)
C812 0.046(2) 0.040(2) 0.040(2) -0.0058(16) -0.0078(17) -0.0154(18)
C813 0.0280(19) 0.087(3) 0.0271(18) -0.0047(19) 0.0009(14) -0.031(2)
C814 0.070(4) 0.040(3) 0.086(4) -0.007(3) -0.003(3) -0.015(2)
C815 0.032(2) 0.088(4) 0.033(2) -0.017(2) -0.0002(16) -0.024(2)
C901 0.0363(19) 0.0340(19) 0.0319(18) -0.0026(14) -0.0100(14) -0.0117(15)
C902 0.0358(19) 0.0312(18) 0.0360(19) 0.0000(14) -0.0099(15) -0.0126(15)
C903 0.040(2) 0.035(2) 0.037(2) -0.0014(15) -0.0117(16) -0.0127(16)
C904 0.048(2) 0.0346(19) 0.035(2) 0.0024(15) -0.0151(16) -0.0194(17)
C905 0.068(3) 0.057(3) 0.033(2) -0.0039(18) -0.0032(19) -0.041(2)
C906 0.091(4) 0.106(4) 0.032(2) -0.017(2) 0.011(2) -0.077(4)
C907 0.071(3) 0.085(4) 0.045(3) -0.011(2) 0.003(2) -0.059(3)
C908 0.052(3) 0.054(3) 0.043(2) -0.0062(19) -0.0085(19) -0.031(2)
C909 0.041(2) 0.043(2) 0.038(2) -0.0050(16) -0.0079(16) -0.0209(17)
C910 0.051(2) 0.040(2) 0.0331(19) -0.0036(15) -0.0065(16) -0.0261(18)
C911 0.0330(19) 0.037(2) 0.036(2) -0.0076(15) -0.0062(15) -0.0124(15)
C912 0.034(2) 0.048(2) 0.040(2) 0.0032(17) -0.0108(16) -0.0175(17)
C914 0.046(2) 0.066(3) 0.042(2) -0.001(2) -0.0026(19) -0.024(2)
C913 0.039(2) 0.047(2) 0.045(2) 0.0007(18) 0.0004(17) -0.0223(18)
C915 0.039(4) 0.051(4) 0.061(5) 0.004(4) -0.005(3) -0.017(3)
C917 0.039(2) 0.047(2) 0.045(2) 0.0007(18) 0.0004(17) -0.0223(18)
C918 0.030(5) 0.045(6) 0.077(8) -0.001(5) -0.002(5) -0.016(5)
C001 0.0265(16) 0.0373(19) 0.0221(15) -0.0061(13) -0.0033(12) -0.0092(14)
C002 0.0261(16) 0.0336(18) 0.0233(16) -0.0021(13) -0.0044(12) -0.0091(14)
C003 0.0240(16) 0.040(2) 0.0261(17) -0.0027(14) -0.0053(12) -0.0088(14)
C004 0.0219(16) 0.041(2) 0.0281(17) -0.0046(14) -0.0050(12) -0.0072(14)
C005 0.0336(19) 0.038(2) 0.0294(18) -0.0067(14) -0.0048(14) -0.0129(15)
C006 0.038(2) 0.040(2) 0.0332(19) -0.0077(15) -0.0034(15) -0.0169(16)
C007 0.0303(18) 0.051(2) 0.0336(19) -0.0080(16) -0.0057(14) -0.0201(17)
C008 0.0260(17) 0.048(2) 0.0287(18) -0.0065(15) -0.0069(13) -0.0121(15)
C009 0.0249(16) 0.042(2) 0.0232(16) -0.0065(14) -0.0038(12) -0.0113(14)
C010 0.0249(16) 0.0351(18) 0.0246(16) -0.0039(13) -0.0031(12) -0.0103(14)
C011 0.0249(16) 0.040(2) 0.0267(17) -0.0068(14) -0.0061(13) -0.0068(14)
C012 0.0235(16) 0.039(2) 0.0322(18) -0.0053(14) 0.0025(13) -0.0116(14)
C013 0.048(3) 0.061(3) 0.104(5) 0.003(3) -0.017(3) -0.034(3)
C014 0.0353(19) 0.043(2) 0.0303(18) -0.0054(15) -0.0033(14) -0.0169(16)
C015 0.068(4) 0.062(4) 0.196(10) 0.016(5) -0.018(5) -0.041(3)
O601 0.0471(17) 0.0416(16) 0.0357(15) -0.0072(12) -0.0061(12) -0.0119(13)
O602 0.0356(14) 0.0452(16) 0.0314(14) -0.0041(11) -0.0066(11) -0.0150(12)
O701 0.0263(12) 0.0436(15) 0.0359(14) -0.0073(11) -0.0042(10) -0.0108(11)
O702 0.0498(18) 0.0469(17) 0.0383(16) -0.0176(13) -0.0056(13) -0.0031(14)
O801 0.0498(17) 0.0427(16) 0.0368(15) 0.0023(12) -0.0107(12) -0.0223(13)
O802 0.0257(13) 0.071(2) 0.0354(15) -0.0094(13) 0.0007(10) -0.0236(13)
O901 0.0325(14) 0.0426(15) 0.0323(14) -0.0036(11) -0.0064(10) -0.0104(11)
O902 0.153(5) 0.232(6) 0.037(2) -0.037(3) 0.031(2) -0.171(5)
O001 0.0237(12) 0.0393(14) 0.0362(14) -0.0041(11) -0.0040(10) -0.0103(10)
O002 0.0414(16) 0.0446(16) 0.0552(19) -0.0086(13) -0.0095(13) -0.0213(13)
C1A 0.119(7) 0.054(4) 0.077(5) -0.011(3) -0.015(5) -0.007(4)
C2A 0.124(8) 0.055(4) 0.166(9) 0.023(5) -0.023(7) -0.025(4)
O1A 0.111(5) 0.155(6) 0.085(4) -0.031(4) -0.008(3) -0.035(4)
O2A 0.115(4) 0.065(3) 0.081(3) -0.010(2) 0.006(3) -0.026(3)
C3A 0.094(5) 0.075(5) 0.102(6) -0.024(4) 0.006(4) -0.031(4)
C4A 0.104(5) 0.048(3) 0.098(5) -0.014(3) -0.010(4) -0.019(3)
C1B 0.095(5) 0.058(4) 0.088(5) -0.002(3) 0.023(4) -0.025(3)
C2B 0.098(5) 0.059(4) 0.125(7) -0.014(4) -0.001(5) -0.032(4)
O1B 0.147(6) 0.088(4) 0.096(4) -0.007(3) 0.025(4) -0.033(4)
O2B 0.093(3) 0.072(3) 0.085(3) -0.015(2) 0.008(3) -0.026(2)
C3B 0.079(5) 0.044(3) 0.180(9) 0.008(4) -0.038(5) -0.014(3)
C4B 0.131(8) 0.031(3) 0.276(14) -0.003(5) -0.127(9) -0.006(4)

loop_
_atom_type_symbol
_atom_type_description
_atom_type_scat_dispersion_real
_atom_type_scat_dispersion_imag
_atom_type_scat_source
C C 0.003 0.0016 'International Tables Vol C Tables 4.2.6.8 and 6.1.1.4'
H H 0 0 'International Tables Vol C Tables 4.2.6.8 and 6.1.1.4'
O O 0.0105 0.0059 'International Tables Vol C Tables 4.2.6.8 and 6.1.1.4'

loop_
_geom_angle_atom_site_label_1
_geom_angle_atom_site_label_2
_geom_angle_atom_site_label_3
_geom_angle
_geom_angle_site_symmetry_1
_geom_angle_site_symmetry_3
_geom_angle_publ_flag
C102 C101 C109 118.2(4) . . ?
C102 C101 C111 117.6(4) . . ?
C109 C101 C111 124.2(4) . . ?
C101 C102 O101 118.6(4) . . ?
C101 C102 C103 121.2(4) . . ?
O101 C102 C103 120.0(4) . . ?
C104 C103 C102 120.4(4) . . ?
C104 C103 H103 119.8 . . ?
C102 C103 H103 119.8 . . ?
C103 C104 C110 121.5(4) . . ?
C103 C104 H104 119.2 . . ?
C110 C104 H104 119.2 . . ?
C106 C105 C110 118.2(3) . . ?
C106 C105 C511 119.5(3) . . ?
C110 C105 C511 122.3(3) . . ?
O102 C106 C105 116.3(3) . . ?
O102 C106 C107 121.8(3) . . ?
C105 C106 C107 121.7(4) . . ?
C108 C107 C106 120.4(4) . . ?
C108 C107 H107 119.8 . . ?
C106 C107 H107 119.8 . . ?
C107 C108 C109 121.3(4) . . ?
C107 C108 H108 119.4 . . ?
C109 C108 H108 119.4 . . ?
C108 C109 C101 121.8(4) . . ?
C108 C109 C110 117.4(3) . . ?
C101 C109 C110 120.8(3) . . ?
C104 C110 C109 117.0(3) . . ?
C104 C110 C105 122.8(3) . . ?
C109 C110 C105 120.2(3) . . ?
C101 C111 C205 118.7(4) . . ?
C101 C111 H11A 107.6 . . ?
C205 C111 H11A 107.6 . . ?
C101 C111 H11B 107.6 . . ?
C205 C111 H11B 107.6 . . ?
H11A C111 H11B 107.1 . . ?
O101 C112 C114 117.1(6) . . ?
O101 C112 H11C 108 . . ?
C114 C112 H11C 108 . . ?
O101 C112 H11D 108 . . ?
C114 C112 H11D 108 . . ?
H11C C112 H11D 107.3 . . ?
C112 C114 H11E 109.5 . . ?
C112 C114 H11F 109.5 . . ?
H11E C114 H11F 109.5 . . ?
C112 C114 H11G 109.5 . . ?
H11E C114 H11G 109.5 . . ?
H11F C114 H11G 109.5 . . ?
O102 C113 C115 106.1(4) . . ?
O102 C113 H11H 110.5 . . ?
C115 C113 H11H 110.5 . . ?
O102 C113 H11I 110.5 . . ?
C115 C113 H11I 110.5 . . ?
H11H C113 H11I 108.7 . . ?
C113 C115 H11J 109.5 . . ?
C113 C115 H11K 109.5 . . ?
H11J C115 H11K 109.5 . . ?
C113 C115 H11L 109.5 . . ?
H11J C115 H11L 109.5 . . ?
H11K C115 H11L 109.5 . . ?
C118 C117 O102 124.4(7) . . ?
C118 C117 H11M 106.2 . . ?
O102 C117 H11M 106.2 . . ?
C118 C117 H11N 106.2 . . ?
O102 C117 H11N 106.2 . . ?
H11M C117 H11N 106.4 . . ?
C117 C118 H11O 109.5 . . ?
C117 C118 H11P 109.5 . . ?
H11O C118 H11P 109.5 . . ?
C117 C118 H11Q 109.5 . . ?
H11O C118 H11Q 109.5 . . ?
H11P C118 H11Q 109.5 . . ?
C202 C201 C209 118.9(3) . . ?
C202 C201 C211 118.1(4) . . ?
C209 C201 C211 122.9(3) . . ?
O201 C202 C201 117.4(3) . . ?
O201 C202 C203 122.1(3) . . ?
C201 C202 C203 120.5(4) . . ?
C204 C203 C202 121.4(3) . . ?
C204 C203 H203 119.3 . . ?
C202 C203 H203 119.3 . . ?
C203 C204 C210 121.0(4) . . ?
C203 C204 H204 119.5 . . ?
C210 C204 H204 119.5 . . ?
C206 C205 C210 118.6(4) . . ?
C206 C205 C111 117.4(4) . . ?
C210 C205 C111 123.9(4) . . ?
O202 C206 C205 117.0(4) . . ?
O202 C206 C207 122.4(4) . . ?
C205 C206 C207 120.7(4) . . ?
C208 C207 C206 121.1(4) . . ?
C208 C207 H207 119.4 . . ?
C206 C207 H207 119.4 . . ?
C207 C208 C209 121.4(4) . . ?
C207 C208 H208 119.3 . . ?
C209 C208 H208 119.3 . . ?
C201 C209 C208 122.7(3) . . ?
C201 C209 C210 120.6(3) . . ?
C208 C209 C210 116.8(4) . . ?
C205 C210 C204 121.9(4) . . ?
C205 C210 C209 120.9(4) . . ?
C204 C210 C209 117.2(4) . . ?
C305 C211 C201 115.8(3) . . ?
C305 C211 H21A 108.3 . . ?
C201 C211 H21A 108.3 . . ?
C305 C211 H21B 108.3 . . ?
C201 C211 H21B 108.3 . . ?
H21A C211 H21B 107.4 . . ?
O202 C213 C215 106.8(5) . . ?
O202 C213 H21C 110.4 . . ?
C215 C213 H21C 110.4 . . ?
O202 C213 H21D 110.4 . . ?
C215 C213 H21D 110.4 . . ?
H21C C213 H21D 108.6 . . ?
O201 C212 C214 114.9(5) . . ?
O201 C212 H21E 108.5 . . ?
C214 C212 H21E 108.5 . . ?
O201 C212 H21F 108.5 . . ?
C214 C212 H21F 108.5 . . ?
H21E C212 H21F 107.5 . . ?
C212 C214 H21G 109.5 . . ?
C212 C214 H21H 109.5 . . ?
H21G C214 H21H 109.5 . . ?
C212 C214 H21I 109.5 . . ?
H21G C214 H21I 109.5 . . ?
H21H C214 H21I 109.5 . . ?
O201 C216 C217 95.5(6) . . ?
O201 C216 H21J 112.6 . . ?
C217 C216 H21J 112.6 . . ?
O201 C216 H21K 112.6 . . ?
C217 C216 H21K 112.6 . . ?
H21J C216 H21K 110.1 . . ?
C216 C217 H21L 109.5 . . ?
C216 C217 H21M 109.5 . . ?
H21L C217 H21M 109.5 . . ?
C216 C217 H21N 109.5 . . ?
H21L C217 H21N 109.5 . . ?
H21M C217 H21N 109.5 . . ?
C213 C215 H21O 109.5 . . ?
C213 C215 H21P 109.5 . . ?
H21O C215 H21P 109.5 . . ?
C213 C215 H21Q 109.5 . . ?
H21O C215 H21Q 109.5 . . ?
H21P C215 H21Q 109.5 . . ?
C302 C301 C309 118.7(4) . . ?
C302 C301 C311 120.4(4) . . ?
C309 C301 C311 120.9(4) . . ?
O301 C302 C301 117.4(4) . . ?
O301 C302 C303 122.4(5) . . ?
C301 C302 C303 120.1(4) . . ?
C304 C303 C302 121.2(5) . . ?
C304 C303 H303 119.4 . . ?
C302 C303 H303 119.4 . . ?
C303 C304 C310 122.0(4) . . ?
C303 C304 H304 119 . . ?
C310 C304 H304 119 . . ?
C306 C305 C310 119.0(4) . . ?
C306 C305 C211 117.1(4) . . ?
C310 C305 C211 123.8(4) . . ?
O302 C306 C305 116.2(4) . . ?
O302 C306 C307 123.8(4) . . ?
C305 C306 C307 120.0(4) . . ?
C308 C307 C306 121.4(4) . . ?
C308 C307 H307 119.3 . . ?
C306 C307 H307 119.3 . . ?
C307 C308 C309 121.1(4) . . ?
C307 C308 H308 119.4 . . ?
C309 C308 H308 119.4 . . ?
C301 C309 C308 121.2(4) . . ?
C301 C309 C310 121.8(4) . . ?
C308 C309 C310 117.0(4) . . ?
C305 C310 C304 122.7(4) . . ?
C305 C310 C309 121.3(4) . . ?
C304 C310 C309 115.9(4) . . ?
C405 C311 C301 114.7(3) . . ?
C405 C311 H31A 108.6 . . ?
C301 C311 H31A 108.6 . . ?
C405 C311 H31B 108.6 . . ?
C301 C311 H31B 108.6 . . ?
H31A C311 H31B 107.6 . . ?
O301 C312 C314 106.6(4) . . ?
O301 C312 H31C 110.4 . . ?
C314 C312 H31C 110.4 . . ?
O301 C312 H31D 110.4 . . ?
C314 C312 H31D 110.4 . . ?
H31C C312 H31D 108.6 . . ?
O302 C313 C315 107.8(4) . . ?
O302 C313 H31E 110.1 . . ?
C315 C313 H31E 110.1 . . ?
O302 C313 H31F 110.1 . . ?
C315 C313 H31F 110.1 . . ?
H31E C313 H31F 108.5 . . ?
C312 C314 H31G 109.5 . . ?
C312 C314 H31H 109.5 . . ?
H31G C314 H31H 109.5 . . ?
C312 C314 H31I 109.5 . . ?
H31G C314 H31I 109.5 . . ?
H31H C314 H31I 109.5 . . ?
C313 C315 H31J 109.5 . . ?
C313 C315 H31K 109.5 . . ?
H31J C315 H31K 109.5 . . ?
C313 C315 H31L 109.5 . . ?
H31J C315 H31L 109.5 . . ?
H31K C315 H31L 109.5 . . ?
C402 C401 C409 118.0(3) . . ?
C402 C401 C411 120.8(3) . . ?
C409 C401 C411 121.2(4) . . ?
O401 C402 C401 117.3(3) . . ?
O401 C402 C403 121.5(4) . . ?
C401 C402 C403 121.1(4) . . ?
C404 C403 C402 120.3(4) . . ?
C404 C403 H403 119.8 . . ?
C402 C403 H403 119.8 . . ?
C403 C404 C410 121.7(4) . . ?
C403 C404 H404 119.2 . . ?
C410 C404 H404 119.2 . . ?
C406 C405 C410 118.5(4) . . ?
C406 C405 C311 120.6(3) . . ?
C410 C405 C311 120.9(4) . . ?
O402 C406 C405 117.4(3) . . ?
O402 C406 C407 121.7(4) . . ?
C405 C406 C407 120.9(4) . . ?
C408 C407 C406 120.7(4) . . ?
C408 C407 H407 119.6 . . ?
C406 C407 H407 119.6 . . ?
C407 C408 C409 121.2(4) . . ?
C407 C408 H408 119.4 . . ?
C409 C408 H408 119.4 . . ?
C408 C409 C410 117.7(3) . . ?
C408 C409 C401 120.9(3) . . ?
C410 C409 C401 121.4(4) . . ?
C404 C410 C409 117.4(4) . . ?
C404 C410 C405 121.6(4) . . ?
C409 C410 C405 120.9(4) . . ?
C505 C411 C401 115.2(3) . . ?
C505 C411 H41A 108.5 . . ?
C401 C411 H41A 108.5 . . ?
C505 C411 H41B 108.5 . . ?
C401 C411 H41B 108.5 . . ?
H41A C411 H41B 107.5 . . ?
O401 C412 C414 107.2(3) . . ?
O401 C412 H41C 110.3 . . ?
C414 C412 H41C 110.3 . . ?
O401 C412 H41D 110.3 . . ?
C414 C412 H41D 110.3 . . ?
H41C C412 H41D 108.5 . . ?
O402 C413 C415 106.7(3) . . ?
O402 C413 H41E 110.4 . . ?
C415 C413 H41E 110.4 . . ?
O402 C413 H41F 110.4 . . ?
C415 C413 H41F 110.4 . . ?
H41E C413 H41F 108.6 . . ?
C412 C414 H41G 109.5 . . ?
C412 C414 H41H 109.5 . . ?
H41G C414 H41H 109.5 . . ?
C412 C414 H41I 109.5 . . ?
H41G C414 H41I 109.5 . . ?
H41H C414 H41I 109.5 . . ?
C413 C415 H41J 109.5 . . ?
C413 C415 H41K 109.5 . . ?
H41J C415 H41K 109.5 . . ?
C413 C415 H41L 109.5 . . ?
H41J C415 H41L 109.5 . . ?
H41K C415 H41L 109.5 . . ?
C502 C501 C509 119.1(3) . . ?
C502 C501 C511 117.7(4) . . ?
C509 C501 C511 123.2(4) . . ?
O501 C502 C501 116.1(3) . . ?
O501 C502 C503 123.1(4) . . ?
C501 C502 C503 120.8(4) . . ?
C504 C503 C502 120.6(4) . . ?
C504 C503 H503 119.7 . . ?
C502 C503 H503 119.7 . . ?
C503 C504 C510 121.2(3) . . ?
C503 C504 H504 119.4 . . ?
C510 C504 H504 119.4 . . ?
C506 C505 C510 118.6(3) . . ?
C506 C505 C411 120.6(4) . . ?
C510 C505 C411 120.8(4) . . ?
C505 C506 O502 117.9(3) . . ?
C505 C506 C507 121.1(4) . . ?
O502 C506 C507 121.0(4) . . ?
C508 C507 C506 120.5(4) . . ?
C508 C507 H507 119.7 . . ?
C506 C507 H507 119.7 . . ?
C507 C508 C509 121.5(3) . . ?
C507 C508 H508 119.3 . . ?
C509 C508 H508 119.3 . . ?
C508 C509 C501 122.2(3) . . ?
C508 C509 C510 117.7(4) . . ?
C501 C509 C510 120.2(4) . . ?
C504 C510 C509 118.0(4) . . ?
C504 C510 C505 121.4(3) . . ?
C509 C510 C505 120.5(4) . . ?
C105 C511 C501 115.2(3) . . ?
C105 C511 H51A 108.5 . . ?
C501 C511 H51A 108.5 . . ?
C105 C511 H51B 108.5 . . ?
C501 C511 H51B 108.5 . . ?
H51A C511 H51B 107.5 . . ?
O501 C512 C514 107.4(3) . . ?
O501 C512 H51C 110.2 . . ?
C514 C512 H51C 110.2 . . ?
O501 C512 H51D 110.2 . . ?
C514 C512 H51D 110.2 . . ?
H51C C512 H51D 108.5 . . ?
O502 C513 C515 107.9(3) . . ?
O502 C513 H51E 110.1 . . ?
C515 C513 H51E 110.1 . . ?
O502 C513 H51F 110.1 . . ?
C515 C513 H51F 110.1 . . ?
H51E C513 H51F 108.4 . . ?
C512 C514 H51G 109.5 . . ?
C512 C514 H51H 109.5 . . ?
H51G C514 H51H 109.5 . . ?
C512 C514 H51I 109.5 . . ?
H51G C514 H51I 109.5 . . ?
H51H C514 H51I 109.5 . . ?
C513 C515 H51J 109.5 . . ?
C513 C515 H51K 109.5 . . ?
H51J C515 H51K 109.5 . . ?
C513 C515 H51L 109.5 . . ?
H51J C515 H51L 109.5 . . ?
H51K C515 H51L 109.5 . . ?
C112 O101 C102 120.5(5) . . ?
C106 O102 C117 117.8(4) . . ?
C106 O102 C113 117.8(4) . . ?
C202 O201 C216 117.4(3) . . ?
C202 O201 C212 117.4(3) . . ?
C206 O202 C213 117.4(4) . . ?
C302 O301 C312 117.9(4) . . ?
C306 O302 C313 118.2(4) . . ?
C402 O401 C412 118.0(3) . . ?
C406 O402 C413 118.2(3) . . ?
C502 O501 C512 118.4(3) . . ?
C506 O502 C513 117.2(3) . . ?
C602 C601 C609 118.2(3) . . ?
C602 C601 C611 117.8(4) . . ?
C609 C601 C611 124.0(4) . . ?
O601 C602 C601 117.0(3) . . ?
O601 C602 C603 122.6(4) . . ?
C601 C602 C603 120.4(4) . . ?
C604 C603 C602 121.1(4) . . ?
C604 C603 H603 119.4 . . ?
C602 C603 H603 119.4 . . ?
C603 C604 C610 121.5(3) . . ?
C603 C604 H604 119.2 . . ?
C610 C604 H604 119.2 . . ?
C606 C605 C610 118.6(3) . . ?
C606 C605 C011 118.6(4) . . ?
C610 C605 C011 122.7(3) . . ?
O602 C606 C605 117.7(3) . . ?
O602 C606 C607 121.8(4) . . ?
C605 C606 C607 120.5(4) . . ?
C608 C607 C606 121.5(4) . . ?
C608 C607 H607 119.2 . . ?
C606 C607 H607 119.2 . . ?
C607 C608 C609 121.1(4) . . ?
C607 C608 H608 119.5 . . ?
C609 C608 H608 119.5 . . ?
C608 C609 C601 122.0(3) . . ?
C608 C609 C610 117.1(4) . . ?
C601 C609 C610 120.8(4) . . ?
C604 C610 C605 122.3(3) . . ?
C604 C610 C609 117.1(4) . . ?
C605 C610 C609 120.6(3) . . ?
C601 C611 C705 119.5(4) . . ?
C601 C611 H61A 107.5 . . ?
C705 C611 H61A 107.5 . . ?
C601 C611 H61B 107.5 . . ?
C705 C611 H61B 107.5 . . ?
H61A C611 H61B 107 . . ?
O601 C612 C614 107.7(4) . . ?
O601 C612 H61C 110.2 . . ?
C614 C612 H61C 110.2 . . ?
O601 C612 H61D 110.2 . . ?
C614 C612 H61D 110.2 . . ?
H61C C612 H61D 108.5 . . ?
O602 C613 C615 110.2(4) . . ?
O602 C613 H61E 109.6 . . ?
C615 C613 H61E 109.6 . . ?
O602 C613 H61F 109.6 . . ?
C615 C613 H61F 109.6 . . ?
H61E C613 H61F 108.1 . . ?
C613 C615 H61J 109.5 . . ?
C613 C615 H61K 109.5 . . ?
H61J C615 H61K 109.5 . . ?
C613 C615 H61L 109.5 . . ?
H61J C615 H61L 109.5 . . ?
H61K C615 H61L 109.5 . . ?
O602 C616 C617 106.6(11) . . ?
O602 C616 H61P 110.4 . . ?
C617 C616 H61P 110.4 . . ?
O602 C616 H61Q 110.4 . . ?
C617 C616 H61Q 110.4 . . ?
H61P C616 H61Q 108.6 . . ?
C616 C617 H61M 109.5 . . ?
C616 C617 H61N 109.5 . . ?
H61M C617 H61N 109.5 . . ?
C616 C617 H61O 109.5 . . ?
H61M C617 H61O 109.5 . . ?
H61N C617 H61O 109.5 . . ?
C612 C614 H61G 109.5 . . ?
C612 C614 H61H 109.5 . . ?
H61G C614 H61H 109.5 . . ?
C612 C614 H61I 109.5 . . ?
H61G C614 H61I 109.5 . . ?
H61H C614 H61I 109.5 . . ?
C702 C701 C709 118.2(4) . . ?
C702 C701 C711 119.3(4) . . ?
C709 C701 C711 122.4(3) . . ?
O701 C702 C701 118.8(4) . . ?
O701 C702 C703 119.9(3) . . ?
C701 C702 C703 121.3(4) . . ?
C704 C703 C702 121.2(3) . . ?
C704 C703 H703 119.4 . . ?
C702 C703 H703 119.4 . . ?
C703 C704 C710 120.4(4) . . ?
C703 C704 H704 119.8 . . ?
C710 C704 H704 119.8 . . ?
C706 C705 C710 117.7(4) . . ?
C706 C705 C611 119.1(4) . . ?
C710 C705 C611 123.0(3) . . ?
O702 C706 C705 116.9(4) . . ?
O702 C706 C707 122.0(3) . . ?
C705 C706 C707 121.1(4) . . ?
C708 C707 C706 120.7(3) . . ?
C708 C707 H707 119.7 . . ?
C706 C707 H707 119.7 . . ?
C707 C708 C709 121.6(4) . . ?
C707 C708 H708 119.2 . . ?
C709 C708 H708 119.2 . . ?
C708 C709 C710 117.2(4) . . ?
C708 C709 C701 122.9(4) . . ?
C710 C709 C701 119.8(3) . . ?
C704 C710 C709 118.2(4) . . ?
C704 C710 C705 120.7(4) . . ?
C709 C710 C705 121.0(3) . . ?
C805 C711 C701 116.3(3) . . ?
C805 C711 H71A 108.2 . . ?
C701 C711 H71A 108.2 . . ?
C805 C711 H71B 108.2 . . ?
C701 C711 H71B 108.2 . . ?
H71A C711 H71B 107.4 . . ?
O701 C712 C714 113.5(6) . . ?
O701 C712 H71C 108.9 . . ?
C714 C712 H71C 108.9 . . ?
O701 C712 H71D 108.9 . . ?
C714 C712 H71D 108.9 . . ?
H71C C712 H71D 107.7 . . ?
O702 C713 C715 106.2(4) . . ?
O702 C713 H71E 110.5 . . ?
C715 C713 H71E 110.5 . . ?
O702 C713 H71F 110.5 . . ?
C715 C713 H71F 110.5 . . ?
H71E C713 H71F 108.7 . . ?
C712 C714 H71G 109.5 . . ?
C712 C714 H71H 109.5 . . ?
H71G C714 H71H 109.5 . . ?
C712 C714 H71I 109.5 . . ?
H71G C714 H71I 109.5 . . ?
H71H C714 H71I 109.5 . . ?
C713 C715 H71J 109.5 . . ?
C713 C715 H71K 109.5 . . ?
H71J C715 H71K 109.5 . . ?
C713 C715 H71L 109.5 . . ?
H71J C715 H71L 109.5 . . ?
H71K C715 H71L 109.5 . . ?
C802 C801 C809 118.4(4) . . ?
C802 C801 C811 119.5(4) . . ?
C809 C801 C811 122.1(5) . . ?
O801 C802 C801 118.0(4) . . ?
O801 C802 C803 121.3(4) . . ?
C801 C802 C803 120.8(4) . . ?
C804 C803 C802 120.4(5) . . ?
C804 C803 H803 119.8 . . ?
C802 C803 H803 119.8 . . ?
C803 C804 C810 121.8(4) . . ?
C803 C804 H804 119.1 . . ?
C810 C804 H804 119.1 . . ?
C806 C805 C810 118.6(4) . . ?
C806 C805 C711 118.1(4) . . ?
C810 C805 C711 123.3(4) . . ?
O802 C806 C805 115.3(4) . . ?
O802 C806 C807 123.7(4) . . ?
C805 C806 C807 121.0(4) . . ?
C808 C807 C806 120.8(5) . . ?
C808 C807 H807 119.6 . . ?
C806 C807 H807 119.6 . . ?
C807 C808 C809 121.2(4) . . ?
C807 C808 H808 119.4 . . ?
C809 C808 H808 119.4 . . ?
C808 C809 C801 121.1(4) . . ?
C808 C809 C810 117.7(4) . . ?
C801 C809 C810 121.2(4) . . ?
C804 C810 C805 122.3(4) . . ?
C804 C810 C809 117.0(4) . . ?
C805 C810 C809 120.7(4) . . ?
C801 C811 C905 114.7(4) . . ?
C801 C811 H81A 108.6 . . ?
C905 C811 H81A 108.6 . . ?
C801 C811 H81B 108.6 . . ?
C905 C811 H81B 108.6 . . ?
H81A C811 H81B 107.6 . . ?
O801 C812 C814 107.1(4) . . ?
O801 C812 H81C 110.3 . . ?
C814 C812 H81C 110.3 . . ?
O801 C812 H81D 110.3 . . ?
C814 C812 H81D 110.3 . . ?
H81C C812 H81D 108.5 . . ?
O802 C813 C815 107.7(4) . . ?
O802 C813 H81E 110.2 . . ?
C815 C813 H81E 110.2 . . ?
O802 C813 H81F 110.2 . . ?
C815 C813 H81F 110.2 . . ?
H81E C813 H81F 108.5 . . ?
C812 C814 H81G 109.5 . . ?
C812 C814 H81H 109.5 . . ?
H81G C814 H81H 109.5 . . ?
C812 C814 H81I 109.5 . . ?
H81G C814 H81I 109.5 . . ?
H81H C814 H81I 109.5 . . ?
C813 C815 H81J 109.5 . . ?
C813 C815 H81K 109.5 . . ?
H81J C815 H81K 109.5 . . ?
C813 C815 H81L 109.5 . . ?
H81J C815 H81L 109.5 . . ?
H81K C815 H81L 109.5 . . ?
C902 C901 C909 118.0(4) . . ?
C902 C901 C911 120.4(4) . . ?
C909 C901 C911 121.5(4) . . ?
O901 C902 C901 117.7(4) . . ?
O901 C902 C903 121.2(4) . . ?
C901 C902 C903 121.1(4) . . ?
C904 C903 C902 120.2(5) . . ?
C904 C903 H903 119.9 . . ?
C902 C903 H903 119.9 . . ?
C903 C904 C910 121.4(4) . . ?
C903 C904 H904 119.3 . . ?
C910 C904 H904 119.3 . . ?
C906 C905 C910 118.5(4) . . ?
C906 C905 C811 121.1(4) . . ?
C910 C905 C811 120.4(5) . . ?
C905 C906 O902 116.7(5) . . ?
C905 C906 C907 121.1(4) . . ?
O902 C906 C907 122.3(5) . . ?
C908 C907 C906 121.2(5) . . ?
C908 C907 H907 119.4 . . ?
C906 C907 H907 119.4 . . ?
C907 C908 C909 120.5(4) . . ?
C907 C908 H908 119.7 . . ?
C909 C908 H908 119.7 . . ?
C908 C909 C910 118.1(4) . . ?
C908 C909 C901 121.0(4) . . ?
C910 C909 C901 120.8(4) . . ?
C904 C910 C909 118.3(4) . . ?
C904 C910 C905 121.4(4) . . ?
C909 C910 C905 120.3(5) . . ?
C901 C911 C005 115.1(3) . . ?
C901 C911 H91A 108.5 . . ?
C005 C911 H91A 108.5 . . ?
C901 C911 H91B 108.5 . . ?
C005 C911 H91B 108.5 . . ?
H91A C911 H91B 107.5 . . ?
O901 C912 C914 107.2(3) . . ?
O901 C912 H91C 110.3 . . ?
C914 C912 H91C 110.3 . . ?
O901 C912 H91D 110.3 . . ?
C914 C912 H91D 110.3 . . ?
H91C C912 H91D 108.5 . . ?
C912 C914 H91E 109.5 . . ?
C912 C914 H91F 109.5 . . ?
H91E C914 H91F 109.5 . . ?
C912 C914 H91G 109.5 . . ?
H91E C914 H91G 109.5 . . ?
H91F C914 H91G 109.5 . . ?
O902 C913 C915 98.6(6) . . ?
O902 C913 H91H 112 . . ?
C915 C913 H91H 112 . . ?
O902 C913 H91I 112 . . ?
C915 C913 H91I 112 . . ?
H91H C913 H91I 109.7 . . ?
C913 C915 H91J 109.5 . . ?
C913 C915 H91K 109.5 . . ?
H91J C915 H91K 109.5 . . ?
C913 C915 H91L 109.5 . . ?
H91J C915 H91L 109.5 . . ?
H91K C915 H91L 109.5 . . ?
O902 C917 C918 96.8(6) . . ?
O902 C917 H91M 112.4 . . ?
C918 C917 H91M 112.4 . . ?
O902 C917 H91N 112.4 . . ?
C918 C917 H91N 112.4 . . ?
H91M C917 H91N 110 . . ?
C917 C918 H91O 109.5 . . ?
C917 C918 H91P 109.5 . . ?
H91O C918 H91P 109.5 . . ?
C917 C918 H91Q 109.5 . . ?
H91O C918 H91Q 109.5 . . ?
H91P C918 H91Q 109.5 . . ?
C002 C001 C009 118.8(3) . . ?
C002 C001 C011 118.2(4) . . ?
C009 C001 C011 122.9(4) . . ?
O001 C002 C001 116.1(3) . . ?
O001 C002 C003 122.8(4) . . ?
C001 C002 C003 121.0(4) . . ?
C004 C003 C002 120.1(4) . . ?
C004 C003 H003 119.9 . . ?
C002 C003 H003 119.9 . . ?
C003 C004 C010 121.8(3) . . ?
C003 C004 H004 119.1 . . ?
C010 C004 H004 119.1 . . ?
C006 C005 C010 118.5(4) . . ?
C006 C005 C911 120.8(4) . . ?
C010 C005 C911 120.7(4) . . ?
O002 C006 C005 117.4(4) . . ?
O002 C006 C007 122.1(4) . . ?
C005 C006 C007 120.5(4) . . ?
C008 C007 C006 121.4(4) . . ?
C008 C007 H007 119.3 . . ?
C006 C007 H007 119.3 . . ?
C007 C008 C009 121.5(4) . . ?
C007 C008 H008 119.2 . . ?
C009 C008 H008 119.2 . . ?
C001 C009 C008 122.5(3) . . ?
C001 C009 C010 120.6(4) . . ?
C008 C009 C010 116.9(4) . . ?
C004 C010 C005 121.7(3) . . ?
C004 C010 C009 117.4(4) . . ?
C005 C010 C009 121.0(4) . . ?
C001 C011 C605 115.9(3) . . ?
C001 C011 H01A 108.3 . . ?
C605 C011 H01A 108.3 . . ?
C001 C011 H01B 108.3 . . ?
C605 C011 H01B 108.3 . . ?
H01A C011 H01B 107.4 . . ?
O001 C012 C014 108.0(3) . . ?
O001 C012 H01C 110.1 . . ?
C014 C012 H01C 110.1 . . ?
O001 C012 H01D 110.1 . . ?
C014 C012 H01D 110.1 . . ?
H01C C012 H01D 108.4 . . ?
O002 C013 C015 108.4(5) . . ?
O002 C013 H01E 110 . . ?
C015 C013 H01E 110 . . ?
O002 C013 H01F 110 . . ?
C015 C013 H01F 110 . . ?
H01E C013 H01F 108.4 . . ?
C012 C014 H01G 109.5 . . ?
C012 C014 H01H 109.5 . . ?
H01G C014 H01H 109.5 . . ?
C012 C014 H01I 109.5 . . ?
H01G C014 H01I 109.5 . . ?
H01H C014 H01I 109.5 . . ?
C013 C015 H01J 109.5 . . ?
C013 C015 H01K 109.5 . . ?
H01J C015 H01K 109.5 . . ?
C013 C015 H01L 109.5 . . ?
H01J C015 H01L 109.5 . . ?
H01K C015 H01L 109.5 . . ?
C602 O601 C612 117.8(3) . . ?
C606 O602 C613 118.7(3) . . ?
C606 O602 C616 113.3(8) . . ?
C702 O701 C712 115.2(4) . . ?
C706 O702 C713 117.2(3) . . ?
C802 O801 C812 118.0(4) . . ?
C806 O802 C813 117.5(4) . . ?
C902 O901 C912 118.0(3) . . ?
C906 O902 C917 121.9(4) . . ?
C906 O902 C913 121.9(4) . . ?
C002 O001 C012 117.5(3) . . ?
C006 O002 C013 117.2(4) . . ?
O1A C1A O2A 120.7(10) . . ?
O1A C1A C2A 125.7(9) . . ?
O2A C1A C2A 113.4(8) . . ?
C1A C2A H2A1 109.5 . . ?
C1A C2A H2A2 109.5 . . ?
H2A1 C2A H2A2 109.5 . . ?
C1A C2A H2A3 109.5 . . ?
H2A1 C2A H2A3 109.5 . . ?
H2A2 C2A H2A3 109.5 . . ?
C1A O2A C3A 117.4(7) . . ?
C4A C3A O2A 104.8(7) . . ?
C4A C3A H3A1 110.8 . . ?
O2A C3A H3A1 110.8 . . ?
C4A C3A H3A2 110.8 . . ?
O2A C3A H3A2 110.8 . . ?
H3A1 C3A H3A2 108.9 . . ?
C3A C4A H4A1 109.5 . . ?
C3A C4A H4A2 109.5 . . ?
H4A1 C4A H4A2 109.5 . . ?
C3A C4A H4A3 109.5 . . ?
H4A1 C4A H4A3 109.5 . . ?
H4A2 C4A H4A3 109.5 . . ?
O1B C1B O2B 125.5(9) . . ?
O1B C1B C2B 124.2(9) . . ?
O2B C1B C2B 110.1(7) . . ?
C1B C2B H2B1 109.5 . . ?
C1B C2B H2B2 109.5 . . ?
H2B1 C2B H2B2 109.5 . . ?
C1B C2B H2B3 109.5 . . ?
H2B1 C2B H2B3 109.5 . . ?
H2B2 C2B H2B3 109.5 . . ?
C1B O2B C3B 112.1(7) . . ?
O2B C3B C4B 98.3(8) . . ?
O2B C3B H3B1 112.1 . . ?
C4B C3B H3B1 112.1 . . ?
O2B C3B H3B2 112.1 . . ?
C4B C3B H3B2 112.1 . . ?
H3B1 C3B H3B2 109.7 . . ?
C3B C4B H4B1 109.5 . . ?
C3B C4B H4B2 109.5 . . ?
H4B1 C4B H4B2 109.5 . . ?
C3B C4B H4B3 109.5 . . ?
H4B1 C4B H4B3 109.5 . . ?
H4B2 C4B H4B3 109.5 . . ?

loop_
_geom_bond_atom_site_label_1
_geom_bond_atom_site_label_2
_geom_bond_distance
_geom_bond_site_symmetry_2
_geom_bond_publ_flag
C101 C102 1.380(6) . ?
C101 C109 1.425(6) . ?
C101 C111 1.526(6) . ?
C102 O101 1.380(6) . ?
C102 C103 1.410(6) . ?
C103 C104 1.362(6) . ?
C103 H103 0.95 . ?
C104 C110 1.419(5) . ?
C104 H104 0.95 . ?
C105 C106 1.377(5) . ?
C105 C110 1.441(5) . ?
C105 C511 1.518(5) . ?
C106 O102 1.377(5) . ?
C106 C107 1.406(5) . ?
C107 C108 1.364(6) . ?
C107 H107 0.95 . ?
C108 C109 1.424(5) . ?
C108 H108 0.95 . ?
C109 C110 1.434(5) . ?
C111 C205 1.538(6) . ?
C111 H11A 0.99 . ?
C111 H11B 0.99 . ?
C112 O101 1.329(7) . ?
C112 C114 1.460(8) . ?
C112 H11C 0.99 . ?
C112 H11D 0.99 . ?
C114 H11E 0.98 . ?
C114 H11F 0.98 . ?
C114 H11G 0.98 . ?
C113 O102 1.427(5) . ?
C113 C115 1.500(11) . ?
C113 H11H 0.99 . ?
C113 H11I 0.99 . ?
C115 H11J 0.98 . ?
C115 H11K 0.98 . ?
C115 H11L 0.98 . ?
C117 C118 1.360(12) . ?
C117 O102 1.427(5) . ?
C117 H11M 0.99 . ?
C117 H11N 0.99 . ?
C118 H11O 0.98 . ?
C118 H11P 0.98 . ?
C118 H11Q 0.98 . ?
C201 C202 1.385(5) . ?
C201 C209 1.420(6) . ?
C201 C211 1.527(5) . ?
C202 O201 1.369(5) . ?
C202 C203 1.408(5) . ?
C203 C204 1.358(6) . ?
C203 H203 0.95 . ?
C204 C210 1.421(6) . ?
C204 H204 0.95 . ?
C205 C206 1.389(6) . ?
C205 C210 1.416(7) . ?
C206 O202 1.375(6) . ?
C206 C207 1.403(6) . ?
C207 C208 1.360(7) . ?
C207 H207 0.95 . ?
C208 C209 1.423(5) . ?
C208 H208 0.95 . ?
C209 C210 1.442(5) . ?
C211 C305 1.524(5) . ?
C211 H21A 0.99 . ?
C211 H21B 0.99 . ?
C213 O202 1.442(6) . ?
C213 C215 1.507(9) . ?
C213 H21C 0.99 . ?
C213 H21D 0.99 . ?
C212 O201 1.439(6) . ?
C212 C214 1.451(8) . ?
C212 H21E 0.99 . ?
C212 H21F 0.99 . ?
C214 H21G 0.98 . ?
C214 H21H 0.98 . ?
C214 H21I 0.98 . ?
C216 O201 1.439(6) . ?
C216 C217 1.522(16) . ?
C216 H21J 0.99 . ?
C216 H21K 0.99 . ?
C217 H21L 0.98 . ?
C217 H21M 0.98 . ?
C217 H21N 0.98 . ?
C215 H21O 0.98 . ?
C215 H21P 0.98 . ?
C215 H21Q 0.98 . ?
C301 C302 1.393(9) . ?
C301 C309 1.419(7) . ?
C301 C311 1.532(6) . ?
C302 O301 1.379(6) . ?
C302 C303 1.410(6) . ?
C303 C304 1.356(7) . ?
C303 H303 0.95 . ?
C304 C310 1.435(9) . ?
C304 H304 0.95 . ?
C305 C306 1.395(9) . ?
C305 C310 1.409(7) . ?
C306 O302 1.362(6) . ?
C306 C307 1.413(6) . ?
C307 C308 1.358(7) . ?
C307 H307 0.95 . ?
C308 C309 1.429(9) . ?
C308 H308 0.95 . ?
C309 C310 1.436(6) . ?
C311 C405 1.524(6) . ?
C311 H31A 0.99 . ?
C311 H31B 0.99 . ?
C312 O301 1.452(9) . ?
C312 C314 1.501(8) . ?
C312 H31C 0.99 . ?
C312 H31D 0.99 . ?
C313 O302 1.428(9) . ?
C313 C315 1.497(7) . ?
C313 H31E 0.99 . ?
C313 H31F 0.99 . ?
C314 H31G 0.98 . ?
C314 H31H 0.98 . ?
C314 H31I 0.98 . ?
C315 H31J 0.98 . ?
C315 H31K 0.98 . ?
C315 H31L 0.98 . ?
C401 C402 1.390(9) . ?
C401 C409 1.430(5) . ?
C401 C411 1.527(5) . ?
C402 O401 1.379(5) . ?
C402 C403 1.406(6) . ?
C403 C404 1.371(6) . ?
C403 H403 0.95 . ?
C404 C410 1.412(9) . ?
C404 H404 0.95 . ?
C405 C406 1.385(9) . ?
C405 C410 1.431(5) . ?
C406 O402 1.380(5) . ?
C406 C407 1.405(6) . ?
C407 C408 1.371(5) . ?
C407 H407 0.95 . ?
C408 C409 1.419(9) . ?
C408 H408 0.95 . ?
C409 C410 1.421(5) . ?
C411 C505 1.524(6) . ?
C411 H41A 0.99 . ?
C411 H41B 0.99 . ?
C412 O401 1.437(8) . ?
C412 C414 1.506(6) . ?
C412 H41C 0.99 . ?
C412 H41D 0.99 . ?
C413 O402 1.422(9) . ?
C413 C415 1.508(6) . ?
C413 H41E 0.99 . ?
C413 H41F 0.99 . ?
C414 H41G 0.98 . ?
C414 H41H 0.98 . ?
C414 H41I 0.98 . ?
C415 H41J 0.98 . ?
C415 H41K 0.98 . ?
C415 H41L 0.98 . ?
C501 C502 1.383(8) . ?
C501 C509 1.430(5) . ?
C501 C511 1.531(6) . ?
C502 O501 1.372(4) . ?
C502 C503 1.407(6) . ?
C503 C504 1.375(5) . ?
C503 H503 0.95 . ?
C504 C510 1.411(8) . ?
C504 H504 0.95 . ?
C505 C506 1.381(8) . ?
C505 C510 1.441(5) . ?
C506 O502 1.387(4) . ?
C506 C507 1.414(6) . ?
C507 C508 1.372(5) . ?
C507 H507 0.95 . ?
C508 C509 1.418(8) . ?
C508 H508 0.95 . ?
C509 C510 1.433(6) . ?
C511 H51A 0.99 . ?
C511 H51B 0.99 . ?
C512 O501 1.428(8) . ?
C512 C514 1.514(5) . ?
C512 H51C 0.99 . ?
C512 H51D 0.99 . ?
C513 O502 1.438(8) . ?
C513 C515 1.515(6) . ?
C513 H51E 0.99 . ?
C513 H51F 0.99 . ?
C514 H51G 0.98 . ?
C514 H51H 0.98 . ?
C514 H51I 0.98 . ?
C515 H51J 0.98 . ?
C515 H51K 0.98 . ?
C515 H51L 0.98 . ?
C601 C602 1.399(6) . ?
C601 C609 1.426(6) . ?
C601 C611 1.518(5) . ?
C602 O601 1.373(5) . ?
C602 C603 1.411(5) . ?
C603 C604 1.358(6) . ?
C603 H603 0.95 . ?
C604 C610 1.420(5) . ?
C604 H604 0.95 . ?
C605 C606 1.377(5) . ?
C605 C610 1.434(6) . ?
C605 C011 1.523(5) . ?
C606 O602 1.374(5) . ?
C606 C607 1.414(5) . ?
C607 C608 1.350(6) . ?
C607 H607 0.95 . ?
C608 C609 1.423(6) . ?
C608 H608 0.95 . ?
C609 C610 1.437(5) . ?
C611 C705 1.530(6) . ?
C611 H61A 0.99 . ?
C611 H61B 0.99 . ?
C612 O601 1.439(5) . ?
C612 C614 1.490(7) . ?
C612 H61C 0.99 . ?
C612 H61D 0.99 . ?
C613 O602 1.396(6) . ?
C613 C615 1.511(8) . ?
C613 H61E 0.99 . ?
C613 H61F 0.99 . ?
C615 H61J 0.98 . ?
C615 H61K 0.98 . ?
C615 H61L 0.98 . ?
C616 O602 1.468(17) . ?
C616 C617 1.51(2) . ?
C616 H61P 0.99 . ?
C616 H61Q 0.99 . ?
C617 H61M 0.9802 . ?
C617 H61N 0.9798 . ?
C617 H61O 0.98 . ?
C614 H61G 0.98 . ?
C614 H61H 0.98 . ?
C614 H61I 0.98 . ?
C701 C702 1.385(5) . ?
C701 C709 1.438(6) . ?
C701 C711 1.522(5) . ?
C702 O701 1.376(5) . ?
C702 C703 1.408(6) . ?
C703 C704 1.357(6) . ?
C703 H703 0.95 . ?
C704 C710 1.425(5) . ?
C704 H704 0.95 . ?
C705 C706 1.389(5) . ?
C705 C710 1.435(7) . ?
C706 O702 1.374(6) . ?
C706 C707 1.407(6) . ?
C707 C708 1.370(7) . ?
C707 H707 0.95 . ?
C708 C709 1.408(5) . ?
C708 H708 0.95 . ?
C709 C710 1.435(5) . ?
C711 C805 1.521(6) . ?
C711 H71A 0.99 . ?
C711 H71B 0.99 . ?
C712 O701 1.409(6) . ?
C712 C714 1.449(8) . ?
C712 H71C 0.99 . ?
C712 H71D 0.99 . ?
C713 O702 1.437(5) . ?
C713 C715 1.524(8) . ?
C713 H71E 0.99 . ?
C713 H71F 0.99 . ?
C714 H71G 0.98 . ?
C714 H71H 0.98 . ?
C714 H71I 0.98 . ?
C715 H71J 0.98 . ?
C715 H71K 0.98 . ?
C715 H71L 0.98 . ?
C801 C802 1.381(9) . ?
C801 C809 1.427(7) . ?
C801 C811 1.525(6) . ?
C802 O801 1.380(6) . ?
C802 C803 1.422(6) . ?
C803 C804 1.366(6) . ?
C803 H803 0.95 . ?
C804 C810 1.417(9) . ?
C804 H804 0.95 . ?
C805 C806 1.394(9) . ?
C805 C810 1.421(7) . ?
C806 O802 1.374(6) . ?
C806 C807 1.406(6) . ?
C807 C808 1.366(8) . ?
C807 H807 0.95 . ?
C808 C809 1.420(9) . ?
C808 H808 0.95 . ?
C809 C810 1.438(6) . ?
C811 C905 1.532(6) . ?
C811 H81A 0.99 . ?
C811 H81B 0.99 . ?
C812 O801 1.433(9) . ?
C812 C814 1.508(7) . ?
C812 H81C 0.99 . ?
C812 H81D 0.99 . ?
C813 O802 1.426(9) . ?
C813 C815 1.492(7) . ?
C813 H81E 0.99 . ?
C813 H81F 0.99 . ?
C814 H81G 0.98 . ?
C814 H81H 0.98 . ?
C814 H81I 0.98 . ?
C815 H81J 0.98 . ?
C815 H81K 0.98 . ?
C815 H81L 0.98 . ?
C901 C902 1.395(9) . ?
C901 C909 1.427(6) . ?
C901 C911 1.527(6) . ?
C902 O901 1.383(5) . ?
C902 C903 1.415(6) . ?
C903 C904 1.367(6) . ?
C903 H903 0.95 . ?
C904 C910 1.409(9) . ?
C904 H904 0.95 . ?
C905 C906 1.375(10) . ?
C905 C910 1.440(6) . ?
C906 O902 1.376(6) . ?
C906 C907 1.398(7) . ?
C907 C908 1.370(7) . ?
C907 H907 0.95 . ?
C908 C909 1.418(9) . ?
C908 H908 0.95 . ?
C909 C910 1.422(6) . ?
C911 C005 1.530(7) . ?
C911 H91A 0.99 . ?
C911 H91B 0.99 . ?
C912 O901 1.438(9) . ?
C912 C914 1.506(6) . ?
C912 H91C 0.99 . ?
C912 H91D 0.99 . ?
C914 H91E 0.98 . ?
C914 H91F 0.98 . ?
C914 H91G 0.98 . ?
C913 O902 1.422(8) . ?
C913 C915 1.449(9) . ?
C913 H91H 0.99 . ?
C913 H91I 0.99 . ?
C915 H91J 0.98 . ?
C915 H91K 0.98 . ?
C915 H91L 0.98 . ?
C917 O902 1.422(8) . ?
C917 C918 1.439(12) . ?
C917 H91M 0.99 . ?
C917 H91N 0.99 . ?
C918 H91O 0.98 . ?
C918 H91P 0.98 . ?
C918 H91Q 0.98 . ?
C001 C002 1.391(8) . ?
C001 C009 1.421(5) . ?
C001 C011 1.522(7) . ?
C002 O001 1.378(5) . ?
C002 C003 1.409(7) . ?
C003 C004 1.374(6) . ?
C003 H003 0.95 . ?
C004 C010 1.414(8) . ?
C004 H004 0.95 . ?
C005 C006 1.387(9) . ?
C005 C010 1.432(5) . ?
C006 O002 1.382(5) . ?
C006 C007 1.412(7) . ?
C007 C008 1.353(6) . ?
C007 H007 0.95 . ?
C008 C009 1.427(8) . ?
C008 H008 0.95 . ?
C009 C010 1.440(7) . ?
C011 H01A 0.99 . ?
C011 H01B 0.99 . ?
C012 O001 1.427(8) . ?
C012 C014 1.510(6) . ?
C012 H01C 0.99 . ?
C012 H01D 0.99 . ?
C013 O002 1.447(9) . ?
C013 C015 1.499(9) . ?
C013 H01E 0.99 . ?
C013 H01F 0.99 . ?
C014 H01G 0.98 . ?
C014 H01H 0.98 . ?
C014 H01I 0.98 . ?
C015 H01J 0.98 . ?
C015 H01K 0.98 . ?
C015 H01L 0.98 . ?
C1A O1A 1.189(10) . ?
C1A O2A 1.296(10) . ?
C1A C2A 1.519(15) . ?
C2A H2A1 0.98 . ?
C2A H2A2 0.98 . ?
C2A H2A3 0.98 . ?
O2A C3A 1.495(12) . ?
C3A C4A 1.459(11) . ?
C3A H3A1 0.99 . ?
C3A H3A2 0.99 . ?
C4A H4A1 0.98 . ?
C4A H4A2 0.98 . ?
C4A H4A3 0.98 . ?
C1B O1B 1.207(9) . ?
C1B O2B 1.358(11) . ?
C1B C2B 1.513(12) . ?
C2B H2B1 0.98 . ?
C2B H2B2 0.98 . ?
C2B H2B3 0.98 . ?
O2B C3B 1.522(10) . ?
C3B C4B 1.703(16) . ?
C3B H3B1 0.99 . ?
C3B H3B2 0.99 . ?
C4B H4B1 0.98 . ?
C4B H4B2 0.98 . ?
C4B H4B3 0.98 . ?

loop_
_geom_torsion_atom_site_label_1
_geom_torsion_atom_site_label_2
_geom_torsion_atom_site_label_3
_geom_torsion_atom_site_label_4
_geom_torsion
_geom_torsion_site_symmetry_1
_geom_torsion_site_symmetry_2
_geom_torsion_site_symmetry_3
_geom_torsion_site_symmetry_4
_geom_torsion_publ_flag
C109 C101 C102 O101 -179.7(4) . . . . ?
C111 C101 C102 O101 2.3(7) . . . . ?
C109 C101 C102 C103 3.9(7) . . . . ?
C111 C101 C102 C103 -174.0(4) . . . . ?
C101 C102 C103 C104 3.6(7) . . . . ?
O101 C102 C103 C104 -172.7(5) . . . . ?
C102 C103 C104 C110 -4.5(7) . . . . ?
C110 C105 C106 O102 -177.7(3) . . . . ?
C511 C105 C106 O102 0.9(5) . . . . ?
C110 C105 C106 C107 -2.6(5) . . . . ?
C511 C105 C106 C107 176.1(3) . . . . ?
O102 C106 C107 C108 -179.7(4) . . . . ?
C105 C106 C107 C108 5.4(6) . . . . ?
C106 C107 C108 C109 -0.4(6) . . . . ?
C107 C108 C109 C101 172.1(4) . . . . ?
C107 C108 C109 C110 -6.9(5) . . . . ?
C102 C101 C109 C108 170.4(4) . . . . ?
C111 C101 C109 C108 -11.9(6) . . . . ?
C102 C101 C109 C110 -10.7(6) . . . . ?
C111 C101 C109 C110 167.1(4) . . . . ?
C103 C104 C110 C109 -2.1(6) . . . . ?
C103 C104 C110 C105 177.1(4) . . . . ?
C108 C109 C110 C104 -171.3(3) . . . . ?
C101 C109 C110 C104 9.8(5) . . . . ?
C108 C109 C110 C105 9.5(5) . . . . ?
C101 C109 C110 C105 -169.5(3) . . . . ?
C106 C105 C110 C104 175.8(3) . . . . ?
C511 C105 C110 C104 -2.8(5) . . . . ?
C106 C105 C110 C109 -5.0(5) . . . . ?
C511 C105 C110 C109 176.4(3) . . . . ?
C102 C101 C111 C205 146.1(5) . . . . ?
C109 C101 C111 C205 -31.7(7) . . . . ?
C209 C201 C202 O201 179.4(3) . . . . ?
C211 C201 C202 O201 -3.6(5) . . . . ?
C209 C201 C202 C203 -3.7(6) . . . . ?
C211 C201 C202 C203 173.3(3) . . . . ?
O201 C202 C203 C204 -179.1(4) . . . . ?
C201 C202 C203 C204 4.1(6) . . . . ?
C202 C203 C204 C210 1.0(6) . . . . ?
C101 C111 C205 C206 142.0(5) . . . . ?
C101 C111 C205 C210 -36.1(7) . . . . ?
C210 C205 C206 O202 -176.9(4) . . . . ?
C111 C205 C206 O202 4.9(6) . . . . ?
C210 C205 C206 C207 4.7(7) . . . . ?
C111 C205 C206 C207 -173.5(4) . . . . ?
O202 C206 C207 C208 -177.3(4) . . . . ?
C205 C206 C207 C208 1.0(7) . . . . ?
C206 C207 C208 C209 -2.9(7) . . . . ?
C202 C201 C209 C208 178.4(4) . . . . ?
C211 C201 C209 C208 1.6(6) . . . . ?
C202 C201 C209 C210 -1.6(5) . . . . ?
C211 C201 C209 C210 -178.4(3) . . . . ?
C207 C208 C209 C201 179.2(4) . . . . ?
C207 C208 C209 C210 -0.8(6) . . . . ?
C206 C205 C210 C204 171.8(4) . . . . ?
C111 C205 C210 C204 -10.1(7) . . . . ?
C206 C205 C210 C209 -8.5(6) . . . . ?
C111 C205 C210 C209 169.5(4) . . . . ?
C203 C204 C210 C205 173.7(4) . . . . ?
C203 C204 C210 C209 -6.0(6) . . . . ?
C201 C209 C210 C205 -173.4(4) . . . . ?
C208 C209 C210 C205 6.6(6) . . . . ?
C201 C209 C210 C204 6.3(5) . . . . ?
C208 C209 C210 C204 -173.7(4) . . . . ?
C202 C201 C211 C305 62.6(5) . . . . ?
C209 C201 C211 C305 -120.5(5) . . . . ?
C309 C301 C302 O301 -178.9(3) . . . . ?
C311 C301 C302 O301 1.7(5) . . . . ?
C309 C301 C302 C303 3.4(5) . . . . ?
C311 C301 C302 C303 -176.0(3) . . . . ?
O301 C302 C303 C304 -177.5(4) . . . . ?
C301 C302 C303 C304 0.1(6) . . . . ?
C302 C303 C304 C310 -2.2(6) . . . . ?
C201 C211 C305 C306 69.7(5) . . . . ?
C201 C211 C305 C310 -113.0(4) . . . . ?
C310 C305 C306 O302 -179.0(3) . . . . ?
C211 C305 C306 O302 -1.6(5) . . . . ?
C310 C305 C306 C307 0.9(5) . . . . ?
C211 C305 C306 C307 178.3(3) . . . . ?
O302 C306 C307 C308 -179.4(3) . . . . ?
C305 C306 C307 C308 0.7(5) . . . . ?
C306 C307 C308 C309 -0.3(5) . . . . ?
C302 C301 C309 C308 175.3(3) . . . . ?
C311 C301 C309 C308 -5.3(5) . . . . ?
C302 C301 C309 C310 -5.1(5) . . . . ?
C311 C301 C309 C310 174.4(3) . . . . ?
C307 C308 C309 C301 178.2(3) . . . . ?
C307 C308 C309 C310 -1.5(5) . . . . ?
C306 C305 C310 C304 177.6(3) . . . . ?
C211 C305 C310 C304 0.4(5) . . . . ?
C306 C305 C310 C309 -2.9(5) . . . . ?
C211 C305 C310 C309 180.0(3) . . . . ?
C303 C304 C310 C305 -179.8(4) . . . . ?
C303 C304 C310 C309 0.6(5) . . . . ?
C301 C309 C310 C305 -176.5(3) . . . . ?
C308 C309 C310 C305 3.1(5) . . . . ?
C301 C309 C310 C304 3.1(5) . . . . ?
C308 C309 C310 C304 -177.2(3) . . . . ?
C302 C301 C311 C405 116.5(4) . . . . ?
C309 C301 C311 C405 -62.9(5) . . . . ?
C409 C401 C402 O401 -176.6(3) . . . . ?
C411 C401 C402 O401 2.2(5) . . . . ?
C409 C401 C402 C403 2.0(5) . . . . ?
C411 C401 C402 C403 -179.3(3) . . . . ?
O401 C402 C403 C404 178.2(4) . . . . ?
C401 C402 C403 C404 -0.3(6) . . . . ?
C402 C403 C404 C410 0.0(6) . . . . ?
C301 C311 C405 C406 117.7(4) . . . . ?
C301 C311 C405 C410 -62.4(5) . . . . ?
C410 C405 C406 O402 -177.5(3) . . . . ?
C311 C405 C406 O402 2.4(5) . . . . ?
C410 C405 C406 C407 1.8(6) . . . . ?
C311 C405 C406 C407 -178.3(4) . . . . ?
O402 C406 C407 C408 179.4(3) . . . . ?
C405 C406 C407 C408 0.1(6) . . . . ?
C406 C407 C408 C409 -0.9(6) . . . . ?
C407 C408 C409 C410 -0.4(5) . . . . ?
C407 C408 C409 C401 -178.8(3) . . . . ?
C402 C401 C409 C408 174.8(3) . . . . ?
C411 C401 C409 C408 -3.9(5) . . . . ?
C402 C401 C409 C410 -3.5(5) . . . . ?
C411 C401 C409 C410 177.8(3) . . . . ?
C403 C404 C410 C409 -1.4(6) . . . . ?
C403 C404 C410 C405 -179.0(4) . . . . ?
C408 C409 C410 C404 -175.1(3) . . . . ?
C401 C409 C410 C404 3.2(5) . . . . ?
C408 C409 C410 C405 2.4(5) . . . . ?
C401 C409 C410 C405 -179.2(3) . . . . ?
C406 C405 C410 C404 174.3(4) . . . . ?
C311 C405 C410 C404 -5.6(6) . . . . ?
C406 C405 C410 C409 -3.2(5) . . . . ?
C311 C405 C410 C409 177.0(3) . . . . ?
C402 C401 C411 C505 119.0(4) . . . . ?
C409 C401 C411 C505 -62.2(5) . . . . ?
C509 C501 C502 O501 -179.7(3) . . . . ?
C511 C501 C502 O501 -2.4(4) . . . . ?
C509 C501 C502 C503 -1.3(5) . . . . ?
C511 C501 C502 C503 176.0(3) . . . . ?
O501 C502 C503 C504 -179.6(3) . . . . ?
C501 C502 C503 C504 2.1(5) . . . . ?
C502 C503 C504 C510 -0.7(5) . . . . ?
C401 C411 C505 C506 114.6(4) . . . . ?
C401 C411 C505 C510 -65.4(4) . . . . ?
C510 C505 C506 O502 -178.0(3) . . . . ?
C411 C505 C506 O502 2.0(5) . . . . ?
C510 C505 C506 C507 2.7(5) . . . . ?
C411 C505 C506 C507 -177.3(3) . . . . ?
C505 C506 C507 C508 -0.6(5) . . . . ?
O502 C506 C507 C508 -180.0(3) . . . . ?
C506 C507 C508 C509 -0.4(5) . . . . ?
C507 C508 C509 C501 179.5(3) . . . . ?
C507 C508 C509 C510 -0.7(5) . . . . ?
C502 C501 C509 C508 178.9(3) . . . . ?
C511 C501 C509 C508 1.8(5) . . . . ?
C502 C501 C509 C510 -0.9(5) . . . . ?
C511 C501 C509 C510 -178.1(3) . . . . ?
C503 C504 C510 C509 -1.5(5) . . . . ?
C503 C504 C510 C505 178.1(3) . . . . ?
C508 C509 C510 C504 -177.6(3) . . . . ?
C501 C509 C510 C504 2.3(4) . . . . ?
C508 C509 C510 C505 2.8(4) . . . . ?
C501 C509 C510 C505 -177.4(3) . . . . ?
C506 C505 C510 C504 176.6(3) . . . . ?
C411 C505 C510 C504 -3.4(5) . . . . ?
C506 C505 C510 C509 -3.8(5) . . . . ?
C411 C505 C510 C509 176.2(3) . . . . ?
C106 C105 C511 C501 61.5(5) . . . . ?
C110 C105 C511 C501 -120.0(4) . . . . ?
C502 C501 C511 C105 72.2(4) . . . . ?
C509 C501 C511 C105 -110.6(4) . . . . ?
C114 C112 O101 C102 -176.4(7) . . . . ?
C101 C102 O101 C112 135.7(7) . . . . ?
C103 C102 O101 C112 -47.9(9) . . . . ?
C105 C106 O102 C117 -148.2(4) . . . . ?
C107 C106 O102 C117 36.6(5) . . . . ?
C105 C106 O102 C113 -148.2(4) . . . . ?
C107 C106 O102 C113 36.6(5) . . . . ?
C118 C117 O102 C106 155.0(7) . . . . ?
C115 C113 O102 C106 71.6(6) . . . . ?
C201 C202 O201 C216 -155.1(4) . . . . ?
C203 C202 O201 C216 28.0(6) . . . . ?
C201 C202 O201 C212 -155.1(4) . . . . ?
C203 C202 O201 C212 28.0(6) . . . . ?
C217 C216 O201 C202 82.8(7) . . . . ?
C214 C212 O201 C202 159.6(4) . . . . ?
C205 C206 O202 C213 166.9(4) . . . . ?
C207 C206 O202 C213 -14.7(7) . . . . ?
C215 C213 O202 C206 -172.4(5) . . . . ?
C301 C302 O301 C312 -161.3(4) . . . . ?
C303 C302 O301 C312 16.3(5) . . . . ?
C314 C312 O301 C302 164.2(4) . . . . ?
C305 C306 O302 C313 -179.2(3) . . . . ?
C307 C306 O302 C313 0.9(5) . . . . ?
C315 C313 O302 C306 179.0(3) . . . . ?
C401 C402 O401 C412 -171.9(3) . . . . ?
C403 C402 O401 C412 9.5(5) . . . . ?
C414 C412 O401 C402 177.9(3) . . . . ?
C405 C406 O402 C413 -161.3(4) . . . . ?
C407 C406 O402 C413 19.4(5) . . . . ?
C415 C413 O402 C406 171.4(4) . . . . ?
C501 C502 O501 C512 177.1(3) . . . . ?
C503 C502 O501 C512 -1.2(5) . . . . ?
C514 C512 O501 C502 178.1(3) . . . . ?
C505 C506 O502 C513 -158.1(3) . . . . ?
C507 C506 O502 C513 21.3(5) . . . . ?
C515 C513 O502 C506 160.2(3) . . . . ?
C609 C601 C602 O601 -177.5(3) . . . . ?
C611 C601 C602 O601 5.1(5) . . . . ?
C609 C601 C602 C603 4.0(5) . . . . ?
C611 C601 C602 C603 -173.4(4) . . . . ?
O601 C602 C603 C604 -175.4(3) . . . . ?
C601 C602 C603 C604 2.9(6) . . . . ?
C602 C603 C604 C610 -3.9(6) . . . . ?
C610 C605 C606 O602 177.9(3) . . . . ?
C011 C605 C606 O602 -4.1(5) . . . . ?
C610 C605 C606 C607 -4.5(5) . . . . ?
C011 C605 C606 C607 173.5(3) . . . . ?
O602 C606 C607 C608 -178.1(4) . . . . ?
C605 C606 C607 C608 4.4(6) . . . . ?
C606 C607 C608 C609 2.3(6) . . . . ?
C607 C608 C609 C601 169.1(4) . . . . ?
C607 C608 C609 C610 -8.3(6) . . . . ?
C602 C601 C609 C608 172.6(4) . . . . ?
C611 C601 C609 C608 -10.2(6) . . . . ?
C602 C601 C609 C610 -10.1(5) . . . . ?
C611 C601 C609 C610 167.1(4) . . . . ?
C603 C604 C610 C605 176.4(3) . . . . ?
C603 C604 C610 C609 -2.1(5) . . . . ?
C606 C605 C610 C604 179.7(3) . . . . ?
C011 C605 C610 C604 1.8(5) . . . . ?
C606 C605 C610 C609 -1.8(5) . . . . ?
C011 C605 C610 C609 -179.7(3) . . . . ?
C608 C609 C610 C604 -173.4(3) . . . . ?
C601 C609 C610 C604 9.2(5) . . . . ?
C608 C609 C610 C605 8.0(5) . . . . ?
C601 C609 C610 C605 -169.4(3) . . . . ?
C602 C601 C611 C705 144.6(4) . . . . ?
C609 C601 C611 C705 -32.6(6) . . . . ?
C709 C701 C702 O701 177.7(3) . . . . ?
C711 C701 C702 O701 -4.8(5) . . . . ?
C709 C701 C702 C703 -4.9(5) . . . . ?
C711 C701 C702 C703 172.6(4) . . . . ?
O701 C702 C703 C704 -176.9(4) . . . . ?
C701 C702 C703 C704 5.7(6) . . . . ?
C702 C703 C704 C710 1.4(6) . . . . ?
C601 C611 C705 C706 140.7(4) . . . . ?
C601 C611 C705 C710 -34.1(6) . . . . ?
C710 C705 C706 O702 -178.6(4) . . . . ?
C611 C705 C706 O702 6.3(6) . . . . ?
C710 C705 C706 C707 3.2(6) . . . . ?
C611 C705 C706 C707 -171.9(4) . . . . ?
O702 C706 C707 C708 -174.7(4) . . . . ?
C705 C706 C707 C708 3.4(6) . . . . ?
C706 C707 C708 C709 -4.0(6) . . . . ?
C707 C708 C709 C710 -2.0(6) . . . . ?
C707 C708 C709 C701 175.8(4) . . . . ?
C702 C701 C709 C708 179.6(4) . . . . ?
C711 C701 C709 C708 2.2(6) . . . . ?
C702 C701 C709 C710 -2.7(5) . . . . ?
C711 C701 C709 C710 179.9(3) . . . . ?
C703 C704 C710 C709 -8.8(6) . . . . ?
C703 C704 C710 C705 169.7(4) . . . . ?
C708 C709 C710 C704 -172.8(4) . . . . ?
C701 C709 C710 C704 9.4(5) . . . . ?
C708 C709 C710 C705 8.7(6) . . . . ?
C701 C709 C710 C705 -169.1(4) . . . . ?
C706 C705 C710 C704 172.2(4) . . . . ?
C611 C705 C710 C704 -12.9(6) . . . . ?
C706 C705 C710 C709 -9.3(6) . . . . ?
C611 C705 C710 C709 165.6(4) . . . . ?
C702 C701 C711 C805 62.1(5) . . . . ?
C709 C701 C711 C805 -120.5(5) . . . . ?
C809 C801 C802 O801 -173.7(3) . . . . ?
C811 C801 C802 O801 7.2(5) . . . . ?
C809 C801 C802 C803 7.0(5) . . . . ?
C811 C801 C802 C803 -172.1(3) . . . . ?
O801 C802 C803 C804 177.7(3) . . . . ?
C801 C802 C803 C804 -3.1(6) . . . . ?
C802 C803 C804 C810 -2.7(5) . . . . ?
C701 C711 C805 C806 68.6(5) . . . . ?
C701 C711 C805 C810 -114.4(4) . . . . ?
C810 C805 C806 O802 -178.6(3) . . . . ?
C711 C805 C806 O802 -1.4(5) . . . . ?
C810 C805 C806 C807 0.8(5) . . . . ?
C711 C805 C806 C807 177.9(3) . . . . ?
O802 C806 C807 C808 179.4(4) . . . . ?
C805 C806 C807 C808 0.0(6) . . . . ?
C806 C807 C808 C809 -0.4(6) . . . . ?
C807 C808 C809 C801 -179.1(4) . . . . ?
C807 C808 C809 C810 0.0(5) . . . . ?
C802 C801 C809 C808 173.5(3) . . . . ?
C811 C801 C809 C808 -7.5(5) . . . . ?
C802 C801 C809 C810 -5.5(5) . . . . ?
C811 C801 C809 C810 173.5(3) . . . . ?
C803 C804 C810 C805 -175.8(3) . . . . ?
C803 C804 C810 C809 4.0(5) . . . . ?
C806 C805 C810 C804 178.5(3) . . . . ?
C711 C805 C810 C804 1.6(5) . . . . ?
C806 C805 C810 C809 -1.3(5) . . . . ?
C711 C805 C810 C809 -178.3(3) . . . . ?
C808 C809 C810 C804 -178.9(3) . . . . ?
C801 C809 C810 C804 0.1(5) . . . . ?
C808 C809 C810 C805 0.9(5) . . . . ?
C801 C809 C810 C805 179.9(3) . . . . ?
C802 C801 C811 C905 116.5(5) . . . . ?
C809 C801 C811 C905 -62.6(5) . . . . ?
C909 C901 C902 O901 -179.2(3) . . . . ?
C911 C901 C902 O901 -2.4(5) . . . . ?
C909 C901 C902 C903 1.8(6) . . . . ?
C911 C901 C902 C903 178.6(3) . . . . ?
O901 C902 C903 C904 -178.5(3) . . . . ?
C901 C902 C903 C904 0.5(6) . . . . ?
C902 C903 C904 C910 0.0(6) . . . . ?
C801 C811 C905 C906 121.4(6) . . . . ?
C801 C811 C905 C910 -60.3(6) . . . . ?
C910 C905 C906 O902 -178.3(5) . . . . ?
C811 C905 C906 O902 0.1(9) . . . . ?
C910 C905 C906 C907 2.3(9) . . . . ?
C811 C905 C906 C907 -179.3(5) . . . . ?
C905 C906 C907 C908 1.6(10) . . . . ?
O902 C906 C907 C908 -177.7(6) . . . . ?
C906 C907 C908 C909 -1.8(8) . . . . ?
C907 C908 C909 C910 -1.9(7) . . . . ?
C907 C908 C909 C901 -178.1(5) . . . . ?
C902 C901 C909 C908 171.5(4) . . . . ?
C911 C901 C909 C908 -5.3(6) . . . . ?
C902 C901 C909 C910 -4.6(6) . . . . ?
C911 C901 C909 C910 178.6(4) . . . . ?
C903 C904 C910 C909 -2.8(6) . . . . ?
C903 C904 C910 C905 -179.6(4) . . . . ?
C908 C909 C910 C904 -171.1(4) . . . . ?
C901 C909 C910 C904 5.1(6) . . . . ?
C908 C909 C910 C905 5.8(6) . . . . ?
C901 C909 C910 C905 -178.0(4) . . . . ?
C906 C905 C910 C904 170.7(5) . . . . ?
C811 C905 C910 C904 -7.7(7) . . . . ?
C906 C905 C910 C909 -6.0(7) . . . . ?
C811 C905 C910 C909 175.6(4) . . . . ?
C902 C901 C911 C005 120.7(4) . . . . ?
C909 C901 C911 C005 -62.6(5) . . . . ?
C009 C001 C002 O001 -177.1(3) . . . . ?
C011 C001 C002 O001 0.8(4) . . . . ?
C009 C001 C002 C003 1.1(5) . . . . ?
C011 C001 C002 C003 179.0(3) . . . . ?
O001 C002 C003 C004 -179.9(3) . . . . ?
C001 C002 C003 C004 2.0(5) . . . . ?
C002 C003 C004 C010 -2.0(5) . . . . ?
C901 C911 C005 C006 116.4(4) . . . . ?
C901 C911 C005 C010 -63.4(5) . . . . ?
C010 C005 C006 O002 -175.9(3) . . . . ?
C911 C005 C006 O002 4.2(5) . . . . ?
C010 C005 C006 C007 3.9(5) . . . . ?
C911 C005 C006 C007 -175.9(3) . . . . ?
O002 C006 C007 C008 180.0(4) . . . . ?
C005 C006 C007 C008 0.2(6) . . . . ?
C006 C007 C008 C009 -2.7(6) . . . . ?
C002 C001 C009 C008 175.3(3) . . . . ?
C011 C001 C009 C008 -2.5(5) . . . . ?
C002 C001 C009 C010 -4.3(5) . . . . ?
C011 C001 C009 C010 178.0(3) . . . . ?
C007 C008 C009 C001 -178.5(3) . . . . ?
C007 C008 C009 C010 1.1(5) . . . . ?
C003 C004 C010 C005 -179.5(3) . . . . ?
C003 C004 C010 C009 -1.0(5) . . . . ?
C006 C005 C010 C004 172.9(3) . . . . ?
C911 C005 C010 C004 -7.3(5) . . . . ?
C006 C005 C010 C009 -5.6(5) . . . . ?
C911 C005 C010 C009 174.3(3) . . . . ?
C001 C009 C010 C004 4.2(5) . . . . ?
C008 C009 C010 C004 -175.4(3) . . . . ?
C001 C009 C010 C005 -177.3(3) . . . . ?
C008 C009 C010 C005 3.1(5) . . . . ?
C002 C001 C011 C605 66.0(4) . . . . ?
C009 C001 C011 C605 -116.2(4) . . . . ?
C606 C605 C011 C001 62.3(5) . . . . ?
C610 C605 C011 C001 -119.8(4) . . . . ?
C601 C602 O601 C612 171.6(3) . . . . ?
C603 C602 O601 C612 -10.0(5) . . . . ?
C614 C612 O601 C602 179.4(4) . . . . ?
C605 C606 O602 C613 -156.0(4) . . . . ?
C607 C606 O602 C613 26.5(6) . . . . ?
C605 C606 O602 C616 -116.0(10) . . . . ?
C607 C606 O602 C616 66.5(11) . . . . ?
C615 C613 O602 C606 156.0(4) . . . . ?
C617 C616 O602 C606 -170.4(8) . . . . ?
C701 C702 O701 C712 -118.0(6) . . . . ?
C703 C702 O701 C712 64.5(7) . . . . ?
C714 C712 O701 C702 -174.8(5) . . . . ?
C705 C706 O702 C713 164.2(4) . . . . ?
C707 C706 O702 C713 -17.7(6) . . . . ?
C715 C713 O702 C706 -170.0(5) . . . . ?
C801 C802 O801 C812 -157.6(4) . . . . ?
C803 C802 O801 C812 21.6(5) . . . . ?
C814 C812 O801 C802 175.7(4) . . . . ?
C805 C806 O802 C813 177.8(3) . . . . ?
C807 C806 O802 C813 -1.6(5) . . . . ?
C815 C813 O802 C806 179.1(3) . . . . ?
C901 C902 O901 C912 174.8(3) . . . . ?
C903 C902 O901 C912 -6.1(5) . . . . ?
C914 C912 O901 C902 -178.0(3) . . . . ?
C905 C906 O902 C917 172.2(6) . . . . ?
C907 C906 O902 C917 -8.5(11) . . . . ?
C905 C906 O902 C913 172.2(6) . . . . ?
C907 C906 O902 C913 -8.5(11) . . . . ?
C918 C917 O902 C906 -88.5(9) . . . . ?
C915 C913 O902 C906 85.2(8) . . . . ?
C001 C002 O001 C012 -177.1(3) . . . . ?
C003 C002 O001 C012 4.8(5) . . . . ?
C014 C012 O001 C002 177.9(3) . . . . ?
C005 C006 O002 C013 -161.9(4) . . . . ?
C007 C006 O002 C013 18.3(6) . . . . ?
C015 C013 O002 C006 168.3(5) . . . . ?
O1A C1A O2A C3A 4.8(10) . . . . ?
C2A C1A O2A C3A 179.5(6) . . . . ?
C1A O2A C3A C4A 175.9(6) . . . . ?
O1B C1B O2B C3B 0.6(9) . . . . ?
C2B C1B O2B C3B 176.2(5) . . . . ?
C1B O2B C3B C4B -178.3(5) . . . . ?
